data_7059167
loop_
_publ_author_name
'Behzadi, Shabnam'
'Chi, Mingjun'
'Pang, Wenmin'
'Liang, Tao'
'Tan, Chen'

_publ_section_title
;
 Camphor-based phosphine-carbonyl ligands for Ni catalyzed ethylene
 oligomerization
;
_journal_issue 3
_journal_name_full 'New Journal of Chemistry'
_journal_page_first 1076
_journal_page_last 1081
_journal_paper_doi 10.1039/C9NJ05408A
_journal_volume 44
_journal_year 2020
_chemical_absolute_configuration rm
_chemical_formula_moiety 'C33 H38 Ni O3 P, C32 H12 B F24'
_chemical_formula_sum 'C65 H50 B F24 Ni O3 P'
_chemical_formula_weight 1435.54
_space_group_crystal_system monoclinic
_space_group_IT_number 4
_space_group_name_Hall 'P 2yb'
_space_group_name_H-M_alt 'P 1 21 1'
_atom_sites_solution_hydrogens geom
_atom_sites_solution_primary dual
_audit_creation_date 2019-12-01
_audit_creation_method
;
Olex2 1.2
(compiled 2018.05.29 svn.r3508 for OlexSys, GUI svn.r5506)
;
_audit_update_record
;
2019-12-02 deposited with the CCDC.	2019-12-13 downloaded from the CCDC.
;
_cell_angle_alpha 90
_cell_angle_beta 97.351(2)
_cell_angle_gamma 90
_cell_formula_units_Z 4
_cell_length_a 12.6956(11)
_cell_length_b 38.111(3)
_cell_length_c 13.6534(12)
_cell_measurement_reflns_used 5721
_cell_measurement_temperature 298.15
_cell_measurement_theta_max 26.184
_cell_measurement_theta_min 2.198
_cell_volume 6551.8(10)
_computing_molecular_graphics 'Olex2 (Dolomanov et al., 2009)'
_computing_publication_material 'Olex2 (Dolomanov et al., 2009)'
_computing_structure_refinement 'ShelXL (Sheldrick, 2015)'
_computing_structure_solution 'ShelXT (Sheldrick, 2015)'
_diffrn_ambient_temperature 298.15
_diffrn_measured_fraction_theta_full 0.997
_diffrn_measured_fraction_theta_max 0.997
_diffrn_measurement_device_type 'Bruker APEX-II CCD'
_diffrn_radiation_type MoK\a
_diffrn_radiation_wavelength 0.71073
_diffrn_reflns_av_R_equivalents 0.0672
_diffrn_reflns_av_unetI/netI 0.1750
_diffrn_reflns_Laue_measured_fraction_full 0.997
_diffrn_reflns_Laue_measured_fraction_max 0.997
_diffrn_reflns_limit_h_max 7
_diffrn_reflns_limit_h_min -15
_diffrn_reflns_limit_k_max 45
_diffrn_reflns_limit_k_min -44
_diffrn_reflns_limit_l_max 16
_diffrn_reflns_limit_l_min -16
_diffrn_reflns_number 31890
_diffrn_reflns_point_group_measured_fraction_full 0.933
_diffrn_reflns_point_group_measured_fraction_max 0.933
_diffrn_reflns_theta_full 25.020
_diffrn_reflns_theta_max 25.020
_diffrn_reflns_theta_min 2.198
_exptl_absorpt_coefficient_mu 0.433
_exptl_absorpt_correction_T_max 0.9145
_exptl_absorpt_correction_T_min 0.8355
_exptl_absorpt_correction_type multi-scan
_exptl_absorpt_process_details Bruker,sadabs;2008
_exptl_crystal_colour colourless
_exptl_crystal_colour_primary colourless
_exptl_crystal_density_diffrn 1.455
_exptl_crystal_description block
_exptl_crystal_F_000 2912
_exptl_crystal_size_max 0.43
_exptl_crystal_size_mid 0.36
_exptl_crystal_size_min 0.21
_refine_diff_density_max 0.421
_refine_diff_density_min -0.693
_refine_diff_density_rms 0.059
_refine_ls_abs_structure_details
;
 Refined as an inversion twin.
;
_refine_ls_abs_structure_Flack 0.06(2)
_refine_ls_extinction_method none
_refine_ls_goodness_of_fit_ref 0.987
_refine_ls_hydrogen_treatment constr
_refine_ls_matrix_type full
_refine_ls_number_parameters 2148
_refine_ls_number_reflns 21548
_refine_ls_number_restraints 5451
_refine_ls_restrained_S_all 0.903
_refine_ls_R_factor_all 0.1957
_refine_ls_R_factor_gt 0.0775
_refine_ls_shift/su_max 0.066
_refine_ls_shift/su_mean 0.002
_refine_ls_structure_factor_coef Fsqd
_refine_ls_weighting_details 'w=1/[\s^2^(Fo^2^)+(0.0656P)^2^] where P=(Fo^2^+2Fc^2^)/3'
_refine_ls_weighting_scheme calc
_refine_ls_wR_factor_gt 0.1486
_refine_ls_wR_factor_ref 0.1862
_reflns_Friedel_coverage 0.840
_reflns_Friedel_fraction_full 0.866
_reflns_Friedel_fraction_max 0.866
_reflns_number_gt 9318
_reflns_number_total 21548
_reflns_threshold_expression 'I > 2\s(I)'
_cod_data_source_file c9nj05408a2.cif
_cod_data_source_block 190419e
_cod_depositor_comments
;Adding full bibliography for 7059167.cif.

 Adding full bibliography for 7059167.cif.
;
_cod_original_cell_volume 6551.7(10)
_cod_database_code 7059167
_shelx_shelxl_version_number 2018/3
_shelx_space_group_comment
;
The symmetry employed for this shelxl refinement is uniquely defined
by the following loop, which should always be used as a source of
symmetry information in preference to the above space-group names.
They are only intended as comments.
;
_shelx_estimated_absorpt_t_max 0.914
_shelx_estimated_absorpt_t_min 0.836
_olex2_refinement_description
;
1. Twinned data refinement
 Scales: 0.94(2)
 0.06(2)
2. Fixed Uiso
 At 1.2 times of:
  All C(H) groups, All C(H,H) groups
 At 1.5 times of:
  All C(H,H,H) groups
3. Rigid bond restraints
 All non-hydrogen atoms
 with sigma for 1-2 distances of 0.01 and sigma for 1-3 distances of 0.01
4. Uiso/Uaniso restraints and constraints
All non-hydrogen atoms have similar U: within 2A with sigma of 0.04 and sigma
for terminal atoms of 0.08
Uanis(F1) \\sim Ueq, Uanis(F2) \\sim Ueq, Uanis(F3) \\sim Ueq, Uanis(F4) \\sim
Ueq, Uanis(F5) \\sim Ueq, Uanis(F6) \\sim Ueq, Uanis(F7) \\sim Ueq, Uanis(F8)
\\sim Ueq, Uanis(F9) \\sim Ueq, Uanis(F10) \\sim Ueq, Uanis(F11) \\sim Ueq,
Uanis(F12) \\sim Ueq, Uanis(F13) \\sim Ueq, Uanis(F14) \\sim Ueq, Uanis(F15)
\\sim Ueq, Uanis(F16) \\sim Ueq, Uanis(F17) \\sim Ueq, Uanis(F18) \\sim Ueq,
Uanis(F19) \\sim Ueq, Uanis(F20) \\sim Ueq, Uanis(F21) \\sim Ueq, Uanis(F22)
\\sim Ueq, Uanis(F23) \\sim Ueq, Uanis(F24) \\sim Ueq, Uanis(F25) \\sim Ueq,
Uanis(F26) \\sim Ueq, Uanis(F27) \\sim Ueq, Uanis(F28) \\sim Ueq, Uanis(F29)
\\sim Ueq, Uanis(F30) \\sim Ueq, Uanis(F31) \\sim Ueq, Uanis(F32) \\sim Ueq,
Uanis(F33) \\sim Ueq, Uanis(F34) \\sim Ueq, Uanis(F35) \\sim Ueq, Uanis(F36)
\\sim Ueq, Uanis(F37) \\sim Ueq, Uanis(F38) \\sim Ueq, Uanis(F39) \\sim Ueq,
Uanis(F40) \\sim Ueq, Uanis(F41) \\sim Ueq, Uanis(F42) \\sim Ueq, Uanis(F43)
\\sim Ueq, Uanis(F44) \\sim Ueq, Uanis(F45) \\sim Ueq, Uanis(F46) \\sim Ueq,
Uanis(F47) \\sim Ueq, Uanis(F48) \\sim Ueq, Uanis(F4') \\sim Ueq, Uanis(F5')
\\sim Ueq, Uanis(F6') \\sim Ueq, Uanis(F7') \\sim Ueq, Uanis(F8') \\sim Ueq,
Uanis(F9') \\sim Ueq, Uanis(F10') \\sim Ueq, Uanis(F11') \\sim Ueq, Uanis(F12')
\\sim Ueq, Uanis(F13') \\sim Ueq, Uanis(F14') \\sim Ueq, Uanis(F15') \\sim Ueq,
Uanis(F16') \\sim Ueq, Uanis(F17') \\sim Ueq, Uanis(F18') \\sim Ueq,
Uanis(F19') \\sim Ueq, Uanis(F20') \\sim Ueq, Uanis(F21') \\sim Ueq,
Uanis(F22') \\sim Ueq, Uanis(F23') \\sim Ueq, Uanis(F24') \\sim Ueq,
Uanis(F25') \\sim Ueq, Uanis(F26') \\sim Ueq, Uanis(F27') \\sim Ueq,
Uanis(F28') \\sim Ueq, Uanis(F29') \\sim Ueq, Uanis(F30') \\sim Ueq,
Uanis(F31') \\sim Ueq, Uanis(F32') \\sim Ueq, Uanis(F33') \\sim Ueq,
Uanis(F34') \\sim Ueq, Uanis(F35') \\sim Ueq, Uanis(F36') \\sim Ueq,
Uanis(F37') \\sim Ueq, Uanis(F38') \\sim Ueq, Uanis(F39') \\sim Ueq,
Uanis(F40') \\sim Ueq, Uanis(F41') \\sim Ueq, Uanis(F42') \\sim Ueq,
Uanis(F43') \\sim Ueq, Uanis(F44') \\sim Ueq, Uanis(F45') \\sim Ueq,
Uanis(F46') \\sim Ueq, Uanis(F47') \\sim Ueq, Uanis(F48') \\sim Ueq: with sigma
of 0.05 and sigma for terminal atoms of 0.1
Uanis(F43) \\sim Ueq, Uanis(F43') \\sim Ueq, Uanis(F40') \\sim Ueq, Uanis(F25')
\\sim Ueq: with sigma of 0.001 and sigma for terminal atoms of 0.002
5. Rigid body (RIGU) restrains
 All non-hydrogen atoms
 with sigma for 1-2 distances of 0.004 and sigma for 1-3 distances of 0.004
6. Others
 Sof(F7')=Sof(F8')=Sof(F9')=Sof(F10')=Sof(F11')=Sof(F12')=Sof(F13')=Sof(F14')=
 Sof(F15')=Sof(F16')=Sof(F17')=Sof(F18')=Sof(C64')=Sof(H64C)=Sof(H64D)=
 Sof(C65')=Sof(H65')=Sof(C66')=Sof(H66C)=Sof(H66D)=1-FVAR(1)
 Sof(F7)=Sof(F8)=Sof(F9)=Sof(F10)=Sof(F11)=Sof(F12)=Sof(F13)=Sof(F14)=Sof(F15)=
 Sof(F16)=Sof(F17)=Sof(F18)=Sof(C64)=Sof(H64A)=Sof(H64B)=Sof(C65)=Sof(H65)=
 Sof(C66)=Sof(H66A)=Sof(H66B)=FVAR(1)
 Sof(F37')=Sof(F38')=Sof(F39')=Sof(F40')=Sof(F41')=Sof(F42')=1-FVAR(2)
 Sof(F37)=Sof(F38)=Sof(F39)=Sof(F40)=Sof(F41)=Sof(F42)=FVAR(2)
 Sof(F31')=Sof(F32')=Sof(F33')=Sof(F34')=Sof(F35')=Sof(F36')=1-FVAR(3)
 Sof(F31)=Sof(F32)=Sof(F33)=Sof(F34)=Sof(F35)=Sof(F36)=FVAR(3)
 Sof(F4')=Sof(F5')=Sof(F6')=Sof(F19')=Sof(F20')=Sof(F21')=Sof(F22')=Sof(F23')=
 Sof(F24')=1-FVAR(4)
 Sof(F4)=Sof(F5)=Sof(F6)=Sof(F19)=Sof(F20)=Sof(F21)=Sof(F22)=Sof(F23)=Sof(F24)=
 FVAR(4)
 Sof(F25')=Sof(F26')=Sof(F27')=Sof(F28')=Sof(F29')=Sof(F30')=1-FVAR(5)
 Sof(F25)=Sof(F26)=Sof(F27)=Sof(F28)=Sof(F29)=Sof(F30)=FVAR(5)
 Sof(F43')=Sof(F44')=Sof(F45')=Sof(F46')=Sof(F47')=Sof(F48')=1-FVAR(6)
 Sof(F43)=Sof(F44)=Sof(F45)=Sof(F46)=Sof(F47)=Sof(F48)=FVAR(6)
7.a Ternary CH refined with riding coordinates:
 C3(H3), C4(H4), C32(H32), C36(H36), C37(H37), C65(H65), C65'(H65')
7.b Secondary CH2 refined with riding coordinates:
 C5(H5A,H5B), C6(H6A,H6B), C31(H31A,H31B), C33(H33A,H33B), C38(H38A,H38B),
 C39(H39A,H39B), C64(H64A,H64B), C66(H66A,H66B), C64'(H64C,H64D), C66'(H66C,
 H66D)
7.c Aromatic/amide H refined with riding coordinates:
 C13(H13), C14(H14), C15(H15), C16(H16), C19(H19), C20(H20), C21(H21),
 C26(H26), C27(H27), C28(H28), C29(H29), C30(H30), C46(H46), C47(H47), C48(H48),
  C54(H54), C55(H55), C56(H56), C57(H57), C59(H59), C60(H60), C61(H61),
 C62(H62), C63(H63), C68(H68), C70(H70), C72(H72), C76(H76), C78(H78), C80(H80),
  C84(H84), C86(H86), C88(H88), C92(H92), C94(H94), C96(H96), C100(H100),
 C102(H102), C104(H104), C108(H108), C110(H110), C112(H112), C116(H116),
 C118(H118), C120(H120), C124(H124), C126(H126), C128(H128)
7.d Fitted hexagon refined as free rotating group:
 C25(C26,C27,C28,C29,C30)
7.e Idealised Me refined as rotating group:
 C8(H8A,H8B,H8C), C9(H9A,H9B,H9C), C10(H10A,H10B,H10C), C23(H23A,H23B,H23C),
 C24(H24A,H24B,H24C), C41(H41A,H41B,H41C), C42(H42A,H42B,H42C), C43(H43A,H43B,
 H43C), C50(H50A,H50B,H50C), C51(H51A,H51B,H51C)
;
_olex2_submission_special_instructions 'No special instructions were received'

loop_
_space_group_symop_operation_xyz
'x, y, z'
'-x, y+1/2, -z'

loop_
_atom_site_label
_atom_site_type_symbol
_atom_site_fract_x
_atom_site_fract_y
_atom_site_fract_z
_atom_site_U_iso_or_equiv
_atom_site_adp_type
_atom_site_occupancy
_atom_site_site_symmetry_order
_atom_site_calc_flag
_atom_site_refinement_flags_posn
_atom_site_refinement_flags_adp
_atom_site_refinement_flags_occupancy
_atom_site_disorder_assembly
_atom_site_disorder_group
Ni1 Ni 0.71479(11) 0.50184(4) 0.33715(10) 0.0721(4) Uani 1 1 d . U . . .
Ni2 Ni 1.00360(10) 0.74191(3) 0.58528(9) 0.0614(4) Uani 1 1 d . U . . .
F1 F 0.9643(5) 0.88522(14) 0.0414(4) 0.0924(18) Uani 1 1 d . U . . .
F2 F 0.8179(5) 0.85893(15) 0.0215(5) 0.103(2) Uani 1 1 d . U . . .
F3 F 0.8399(6) 0.90475(18) -0.0619(4) 0.113(2) Uani 1 1 d . U . . .
F4 F 0.5233(8) 0.8967(3) 0.1894(10) 0.115(4) Uani 0.583(4) 1 d . U P A 1
F5 F 0.5906(9) 0.9085(3) 0.3333(9) 0.107(4) Uani 0.583(4) 1 d . U P A 1
F6 F 0.5217(8) 0.9490(3) 0.2373(8) 0.097(3) Uani 0.583(4) 1 d . U P A 1
F7 F 0.8582(11) 1.0884(4) -0.1196(8) 0.137(4) Uani 0.611(4) 1 d . U P B 1
F8 F 0.8894(10) 1.0323(3) -0.1145(8) 0.129(4) Uani 0.611(4) 1 d . U P B 1
F9 F 1.0082(8) 1.0671(3) -0.0532(7) 0.102(3) Uani 0.611(4) 1 d . U P B 1
F10 F 0.6436(10) 1.1271(3) 0.1321(10) 0.136(4) Uani 0.611(4) 1 d . U P B 1
F11 F 0.6616(11) 1.1027(4) 0.2671(9) 0.149(4) Uani 0.611(4) 1 d . U P B 1
F12 F 0.5634(9) 1.0807(3) 0.1561(12) 0.146(4) Uani 0.611(4) 1 d . U P B 1
F13 F 1.1744(9) 0.8888(3) 0.3202(11) 0.125(4) Uani 0.611(4) 1 d . U P B 1
F14 F 1.2578(11) 0.9139(3) 0.4356(9) 0.130(4) Uani 0.611(4) 1 d . U P B 1
F15 F 1.3270(8) 0.9049(3) 0.3046(9) 0.113(3) Uani 0.611(4) 1 d . U P B 1
F16 F 1.4032(8) 1.0277(3) 0.2380(12) 0.146(5) Uani 0.611(4) 1 d . U P B 1
F17 F 1.2757(8) 1.0507(2) 0.1459(8) 0.108(3) Uani 0.611(4) 1 d . U P B 1
F18 F 1.2965(10) 1.0653(3) 0.2946(10) 0.128(4) Uani 0.611(4) 1 d . U P B 1
F19 F 1.0349(9) 1.0910(3) 0.5432(9) 0.114(3) Uani 0.583(4) 1 d . U P A 1
F20 F 0.9430(13) 1.0797(3) 0.6601(8) 0.136(5) Uani 0.583(4) 1 d . U P A 1
F21 F 0.8729(11) 1.1011(3) 0.5239(10) 0.123(4) Uani 0.583(4) 1 d . U P A 1
F22 F 0.8749(11) 0.9598(4) 0.7051(7) 0.119(4) Uani 0.583(4) 1 d . U P A 1
F23 F 0.7859(10) 0.9335(3) 0.5804(9) 0.116(4) Uani 0.583(4) 1 d . U P A 1
F24 F 0.9542(11) 0.9285(3) 0.6124(10) 0.131(4) Uani 0.583(4) 1 d . U P A 1
F25 F 0.3394(8) 0.6620(2) 0.0527(7) 0.096(3) Uani 0.668(4) 1 d . U P C 1
F26 F 0.1952(7) 0.6769(3) 0.1013(10) 0.128(4) Uani 0.668(4) 1 d . U P C 1
F27 F 0.3254(10) 0.6563(2) 0.2019(8) 0.127(4) Uani 0.668(4) 1 d . U P C 1
F28 F 0.2605(9) 0.8276(2) 0.1002(9) 0.124(3) Uani 0.668(4) 1 d . U P C 1
F29 F 0.2625(9) 0.8206(3) 0.2537(8) 0.121(3) Uani 0.668(4) 1 d . U P C 1
F30 F 0.1416(7) 0.7963(3) 0.1615(11) 0.129(4) Uani 0.668(4) 1 d . U P C 1
F31 F 0.5970(7) 0.6423(2) 0.4052(7) 0.101(3) Uani 0.753(5) 1 d . U P D 1
F32 F 0.7566(9) 0.6234(2) 0.4450(8) 0.136(3) Uani 0.753(5) 1 d . U P D 1
F33 F 0.6954(7) 0.6687(2) 0.5164(6) 0.099(3) Uani 0.753(5) 1 d . U P D 1
F34 F 0.9812(7) 0.6859(3) 0.1362(7) 0.138(4) Uani 0.753(5) 1 d . U P D 1
F35 F 1.0345(7) 0.6643(3) 0.2727(9) 0.157(4) Uani 0.753(5) 1 d . U P D 1
F36 F 1.0366(7) 0.7194(3) 0.2491(9) 0.132(3) Uani 0.753(5) 1 d . U P D 1
F37 F 0.6648(8) 0.7143(3) -0.2452(7) 0.111(3) Uani 0.693(6) 1 d . U P E 1
F38 F 0.6038(9) 0.6826(2) -0.1377(7) 0.128(3) Uani 0.693(6) 1 d . U P E 1
F39 F 0.7700(9) 0.6954(3) -0.1248(9) 0.151(4) Uani 0.693(6) 1 d . U P E 1
F40 F 0.6686(8) 0.8477(3) -0.1702(7) 0.105(3) Uani 0.693(6) 1 d . U P E 1
F41 F 0.5777(10) 0.8572(2) -0.0730(7) 0.118(3) Uani 0.693(6) 1 d . U P E 1
F42 F 0.5107(8) 0.8290(3) -0.1976(7) 0.111(3) Uani 0.693(6) 1 d . U P E 1
F43 F 0.9295(11) 0.8566(3) 0.2272(10) 0.084(2) Uani 0.450(6) 1 d . U P F 1
F44 F 0.9253(13) 0.8777(4) 0.3668(12) 0.115(5) Uani 0.450(6) 1 d . U P F 1
F45 F 0.9977(11) 0.8264(5) 0.3455(13) 0.117(5) Uani 0.450(6) 1 d . U P F 1
F46 F 0.6359(13) 0.8011(6) 0.5766(10) 0.135(4) Uani 0.450(6) 1 d . U P F 1
F47 F 0.6277(15) 0.8634(5) 0.5366(14) 0.164(5) Uani 0.450(6) 1 d . U P F 1
F48 F 0.5079(11) 0.8270(4) 0.4935(11) 0.103(4) Uani 0.450(6) 1 d . U P F 1
F4' F 0.5532(12) 0.8875(4) 0.2177(13) 0.095(4) Uani 0.417(4) 1 d . U P A 2
F5' F 0.5828(12) 0.9240(5) 0.3332(11) 0.099(4) Uani 0.417(4) 1 d . U P A 2
F6' F 0.5117(11) 0.9417(4) 0.1891(12) 0.095(4) Uani 0.417(4) 1 d . U P A 2
F7' F 0.8105(15) 1.0611(6) -0.1427(12) 0.131(6) Uani 0.389(4) 1 d . U P B 2
F8' F 0.9597(15) 1.0386(5) -0.0954(12) 0.127(4) Uani 0.389(4) 1 d . U P B 2
F9' F 0.9405(16) 1.0933(5) -0.0827(13) 0.133(5) Uani 0.389(4) 1 d . U P B 2
F10' F 0.6957(15) 1.1257(4) 0.2164(15) 0.122(5) Uani 0.389(4) 1 d . U P B 2
F11' F 0.6006(14) 1.0822(5) 0.2329(14) 0.109(4) Uani 0.389(4) 1 d . U P B 2
F12' F 0.5971(14) 1.1059(5) 0.0921(13) 0.115(5) Uani 0.389(4) 1 d . U P B 2
F13' F 1.1962(12) 0.9031(4) 0.4148(12) 0.095(4) Uani 0.389(4) 1 d . U P B 2
F14' F 1.3388(13) 0.9136(4) 0.3632(16) 0.114(6) Uani 0.389(4) 1 d . U P B 2
F15' F 1.1964(15) 0.8914(4) 0.2671(13) 0.100(5) Uani 0.389(4) 1 d . U P B 2
F16' F 1.3781(14) 1.0411(5) 0.3150(15) 0.131(5) Uani 0.389(4) 1 d . U P B 2
F17' F 1.3647(14) 1.0310(5) 0.1736(13) 0.118(5) Uani 0.389(4) 1 d . U P B 2
F18' F 1.2598(16) 1.0691(4) 0.2207(19) 0.144(7) Uani 0.389(4) 1 d . U P B 2
F19' F 1.0281(13) 1.0792(4) 0.6365(13) 0.107(5) Uani 0.417(4) 1 d . U P A 2
F20' F 0.8700(13) 1.0929(4) 0.5992(14) 0.121(5) Uani 0.417(4) 1 d . U P A 2
F21' F 0.9719(16) 1.1032(4) 0.5007(14) 0.123(5) Uani 0.417(4) 1 d . U P A 2
F22' F 0.8526(18) 0.9205(4) 0.5675(13) 0.128(6) Uani 0.417(4) 1 d . U P A 2
F23' F 0.9645(17) 0.9446(6) 0.6767(15) 0.154(6) Uani 0.417(4) 1 d . U P A 2
F24' F 0.8014(14) 0.9562(5) 0.6638(12) 0.123(4) Uani 0.417(4) 1 d . U P A 2
F25' F 0.2301(13) 0.6755(4) 0.0475(12) 0.066(2) Uani 0.332(4) 1 d . U P C 2
F26' F 0.2427(12) 0.6660(4) 0.1925(11) 0.064(4) Uani 0.332(4) 1 d . U P C 2
F27' F 0.3714(12) 0.6511(4) 0.1197(14) 0.073(5) Uani 0.332(4) 1 d . U P C 2
F28' F 0.2931(16) 0.8389(5) 0.1703(17) 0.103(6) Uani 0.332(4) 1 d . U P C 2
F29' F 0.1895(17) 0.8039(6) 0.2326(15) 0.111(5) Uani 0.332(4) 1 d . U P C 2
F30' F 0.1715(15) 0.8068(5) 0.0852(15) 0.096(5) Uani 0.332(4) 1 d . U P C 2
F31' F 0.655(3) 0.6220(7) 0.3779(19) 0.119(6) Uani 0.247(5) 1 d . U P D 2
F32' F 0.767(2) 0.6360(8) 0.482(2) 0.116(6) Uani 0.247(5) 1 d . U P D 2
F33' F 0.616(2) 0.6605(7) 0.4611(19) 0.114(5) Uani 0.247(5) 1 d . U P D 2
F34' F 0.989(2) 0.6582(7) 0.187(2) 0.105(6) Uani 0.247(5) 1 d . U P D 2
F35' F 1.0540(17) 0.6928(7) 0.312(2) 0.102(6) Uani 0.247(5) 1 d . U P D 2
F36' F 1.002(2) 0.7113(7) 0.161(2) 0.109(5) Uani 0.247(5) 1 d . U P D 2
F37' F 0.579(2) 0.6957(7) -0.200(2) 0.132(6) Uani 0.307(6) 1 d . U P E 2
F38' F 0.709(2) 0.6790(5) -0.1010(16) 0.110(6) Uani 0.307(6) 1 d . U P E 2
F39' F 0.720(2) 0.7112(7) -0.2233(15) 0.119(6) Uani 0.307(6) 1 d . U P E 2
F40' F 0.5921(16) 0.8644(5) -0.0477(15) 0.079(2) Uani 0.307(6) 1 d . U P E 2
F41' F 0.4839(16) 0.8383(5) -0.1429(18) 0.094(6) Uani 0.307(6) 1 d . U P E 2
F42' F 0.641(2) 0.8371(6) -0.2054(15) 0.112(6) Uani 0.307(6) 1 d . U P E 2
F43' F 0.9506(9) 0.8433(3) 0.2283(8) 0.086(2) Uani 0.550(6) 1 d . U P F 2
F44' F 0.9140(11) 0.8834(3) 0.3250(9) 0.101(4) Uani 0.550(6) 1 d . U P F 2
F45' F 0.9817(9) 0.8367(4) 0.3892(10) 0.114(4) Uani 0.550(6) 1 d . U P F 2
F46' F 0.6694(11) 0.8487(4) 0.5719(10) 0.141(4) Uani 0.550(6) 1 d . U P F 2
F47' F 0.5149(11) 0.8487(4) 0.4678(11) 0.140(5) Uani 0.550(6) 1 d . U P F 2
F48' F 0.5805(12) 0.8053(4) 0.5448(11) 0.150(4) Uani 0.550(6) 1 d . U P F 2
O1 O 0.7664(6) 0.45851(18) 0.2830(5) 0.090(2) Uani 1 1 d . U . . .
O2 O 0.5115(7) 0.43596(19) 0.2936(6) 0.102(3) Uani 1 1 d . U . . .
O3 O 0.3973(7) 0.5517(2) 0.2961(6) 0.116(3) Uani 1 1 d . U . . .
O4 O 1.1161(5) 0.74296(18) 0.5009(4) 0.0724(18) Uani 1 1 d . U . . .
O5 O 1.1846(6) 0.81428(17) 0.6452(5) 0.084(2) Uani 1 1 d . U . . .
O6 O 1.0171(5) 0.77483(18) 0.9068(5) 0.082(2) Uani 1 1 d . U . . .
P1 P 0.6470(2) 0.51777(6) 0.18993(18) 0.0515(7) Uani 1 1 d . U . . .
P2 P 1.11156(19) 0.71536(6) 0.69788(17) 0.0498(7) Uani 1 1 d . U . . .
B1 B 0.9205(7) 0.9968(3) 0.2627(7) 0.0431(19) Uani 1 1 d . U . . .
B2 B 0.6265(7) 0.7579(2) 0.1903(7) 0.0366(18) Uani 1 1 d . U . . .
C1 C 0.8068(9) 0.4300(2) 0.1328(8) 0.077(2) Uani 1 1 d . U . . .
C2 C 0.7761(8) 0.4599(2) 0.1941(7) 0.070(3) Uani 1 1 d . U . . .
C3 C 0.7408(7) 0.4907(2) 0.1305(6) 0.054(2) Uani 1 1 d . U . . .
H3 H 0.804645 0.505450 0.137427 0.065 Uiso 1 1 calc R . . . .
C4 C 0.7413(8) 0.4752(2) 0.0286(7) 0.065(2) Uani 1 1 d . U . . .
H4 H 0.693393 0.486769 -0.023570 0.077 Uiso 1 1 calc R . . . .
C5 C 0.8549(9) 0.4723(3) 0.0078(9) 0.101(3) Uani 1 1 d . U . . .
H5A H 0.889720 0.494980 0.013490 0.121 Uiso 1 1 calc R . . . .
H5B H 0.858170 0.463090 -0.058010 0.121 Uiso 1 1 calc R . . . .
C6 C 0.9065(9) 0.4473(3) 0.0853(9) 0.105(3) Uani 1 1 d . U . . .
H6A H 0.953587 0.459663 0.135160 0.126 Uiso 1 1 calc R . . . .
H6B H 0.946656 0.429349 0.055777 0.126 Uiso 1 1 calc R . . . .
C7 C 0.7165(8) 0.4361(2) 0.0443(7) 0.069(2) Uani 1 1 d . U . . .
C8 C 0.6089(8) 0.4281(2) 0.0745(8) 0.088(3) Uani 1 1 d . U . . .
H8A H 0.605802 0.436675 0.140180 0.132 Uiso 1 1 calc GR . . . .
H8B H 0.597362 0.403195 0.072921 0.132 Uiso 1 1 calc GR . . . .
H8C H 0.554870 0.439350 0.029615 0.132 Uiso 1 1 calc GR . . . .
C9 C 0.7308(10) 0.4120(3) -0.0479(8) 0.113(4) Uani 1 1 d . U . . .
H9A H 0.664197 0.401123 -0.071722 0.169 Uiso 1 1 calc GR . . . .
H9B H 0.782785 0.394196 -0.028472 0.169 Uiso 1 1 calc GR . . . .
H9C H 0.753988 0.426096 -0.099350 0.169 Uiso 1 1 calc GR . . . .
C10 C 0.8208(11) 0.3959(3) 0.1806(10) 0.126(5) Uani 1 1 d . U . . .
H10A H 0.886627 0.395582 0.223946 0.188 Uiso 1 1 calc GR . . . .
H10B H 0.821961 0.377945 0.131379 0.188 Uiso 1 1 calc GR . . . .
H10C H 0.763089 0.391574 0.218124 0.188 Uiso 1 1 calc GR . . . .
C11 C 0.5148(7) 0.5070(2) 0.1328(7) 0.056(2) Uani 1 1 d . U . . .
C12 C 0.4404(7) 0.4948(2) 0.1894(7) 0.059(2) Uani 1 1 d . U . . .
C13 C 0.3375(8) 0.4839(3) 0.1365(9) 0.086(3) Uani 1 1 d . U . . .
H13 H 0.285355 0.474929 0.171480 0.103 Uiso 1 1 calc R . . . .
C14 C 0.3185(8) 0.4869(3) 0.0373(8) 0.085(3) Uani 1 1 d . U . . .
H14 H 0.252450 0.480252 0.005136 0.102 Uiso 1 1 calc R . . . .
C15 C 0.3929(7) 0.4992(2) -0.0168(8) 0.071(3) Uani 1 1 d . U . . .
H15 H 0.378558 0.500092 -0.085229 0.085 Uiso 1 1 calc R . . . .
C16 C 0.4903(8) 0.5104(2) 0.0300(7) 0.066(3) Uani 1 1 d . U . . .
H16 H 0.539599 0.520202 -0.006819 0.080 Uiso 1 1 calc R . . . .
C17 C 0.4506(8) 0.4942(3) 0.2975(7) 0.069(2) Uani 1 1 d . U . . .
C18 C 0.4794(9) 0.4630(3) 0.3505(8) 0.089(3) Uani 1 1 d . U . . .
C19 C 0.4770(11) 0.4612(4) 0.4509(9) 0.120(4) Uani 1 1 d . U . . .
H19 H 0.497155 0.440503 0.484152 0.144 Uiso 1 1 calc R . . . .
C20 C 0.4469(10) 0.4880(4) 0.5009(9) 0.121(4) Uani 1 1 d . U . . .
H20 H 0.441883 0.485256 0.567849 0.145 Uiso 1 1 calc R . . . .
C21 C 0.4219(9) 0.5209(4) 0.4562(8) 0.105(4) Uani 1 1 d . U . . .
H21 H 0.407751 0.540347 0.493371 0.126 Uiso 1 1 calc R . . . .
C22 C 0.4194(9) 0.5229(3) 0.3513(8) 0.085(3) Uani 1 1 d . U . . .
C23 C 0.5488(16) 0.4048(3) 0.3425(12) 0.187(8) Uani 1 1 d . U . . .
H23A H 0.622122 0.407643 0.368735 0.280 Uiso 1 1 calc GR . . . .
H23B H 0.541692 0.385653 0.296604 0.280 Uiso 1 1 calc GR . . . .
H23C H 0.507806 0.400091 0.395445 0.280 Uiso 1 1 calc GR . . . .
C24 C 0.3686(12) 0.5830(3) 0.3411(11) 0.157(6) Uani 1 1 d . U . . .
H24A H 0.364430 0.578729 0.409774 0.236 Uiso 1 1 calc GR . . . .
H24B H 0.300809 0.590796 0.309432 0.236 Uiso 1 1 calc GR . . . .
H24C H 0.421085 0.600680 0.334663 0.236 Uiso 1 1 calc GR . . . .
C25 C 0.6709(5) 0.56237(12) 0.1510(4) 0.055(2) Uani 1 1 d . U . . .
C26 C 0.7754(5) 0.57331(17) 0.1511(6) 0.099(4) Uani 1 1 d G U . . .
H26 H 0.830915 0.557769 0.169292 0.119 Uiso 1 1 calc R . . . .
C27 C 0.7968(6) 0.60746(19) 0.1239(7) 0.134(5) Uani 1 1 d G U . . .
H27 H 0.866709 0.614777 0.123934 0.161 Uiso 1 1 calc R . . . .
C28 C 0.7138(8) 0.63068(14) 0.0966(7) 0.126(4) Uani 1 1 d G U . . .
H28 H 0.728150 0.653535 0.078445 0.151 Uiso 1 1 calc R . . . .
C29 C 0.6093(7) 0.61975(15) 0.0965(7) 0.138(5) Uani 1 1 d G U . . .
H29 H 0.553798 0.635285 0.078315 0.166 Uiso 1 1 calc R . . . .
C30 C 0.5879(5) 0.58559(16) 0.1237(6) 0.115(5) Uani 1 1 d G U . . .
H30 H 0.518003 0.578277 0.123673 0.138 Uiso 1 1 calc R . . . .
C31 C 0.8021(11) 0.4970(4) 0.4714(9) 0.138(4) Uani 1 1 d . U . . .
H31A H 0.792256 0.475843 0.508552 0.165 Uiso 1 1 calc R . . . .
H31B H 0.874887 0.505335 0.477764 0.165 Uiso 1 1 calc R . . . .
C32 C 0.7313(14) 0.5195(4) 0.4674(9) 0.142(5) Uani 1 1 d . U . . .
H32 H 0.673323 0.510900 0.501993 0.170 Uiso 1 1 calc R . . . .
C33 C 0.6973(12) 0.5440(3) 0.4081(8) 0.118(4) Uani 1 1 d . U . . .
H33A H 0.746481 0.562924 0.399783 0.142 Uiso 1 1 calc R . . . .
H33B H 0.624983 0.551823 0.410528 0.142 Uiso 1 1 calc R . . . .
C34 C 1.2914(9) 0.7204(3) 0.4777(7) 0.086(2) Uani 1 1 d . U . . .
C35 C 1.1908(8) 0.7221(3) 0.5211(6) 0.067(2) Uani 1 1 d . U . . .
C36 C 1.1958(7) 0.6975(2) 0.6077(6) 0.055(2) Uani 1 1 d . U . . .
H36 H 1.157674 0.676498 0.580962 0.066 Uiso 1 1 calc R . . . .
C37 C 1.3152(8) 0.6868(3) 0.6172(7) 0.075(2) Uani 1 1 d . U . . .
H37 H 1.346680 0.679852 0.683631 0.090 Uiso 1 1 calc R . . . .
C38 C 1.3217(9) 0.6593(3) 0.5373(8) 0.105(3) Uani 1 1 d . U . . .
H38A H 1.270578 0.640674 0.541777 0.126 Uiso 1 1 calc R . . . .
H38B H 1.392365 0.649263 0.541909 0.126 Uiso 1 1 calc R . . . .
C39 C 1.2953(10) 0.6803(3) 0.4412(8) 0.107(3) Uani 1 1 d . U . . .
H39A H 1.227303 0.673209 0.406272 0.129 Uiso 1 1 calc R . . . .
H39B H 1.349693 0.677191 0.398210 0.129 Uiso 1 1 calc R . . . .
C40 C 1.3677(8) 0.7191(3) 0.5734(7) 0.076(2) Uani 1 1 d . U . . .
C41 C 1.3668(9) 0.7520(3) 0.6343(7) 0.089(3) Uani 1 1 d . U . . .
H41A H 1.294719 0.759086 0.637412 0.133 Uiso 1 1 calc GR . . . .
H41B H 1.403624 0.770339 0.604433 0.133 Uiso 1 1 calc GR . . . .
H41C H 1.401422 0.747599 0.699829 0.133 Uiso 1 1 calc GR . . . .
C42 C 1.4827(8) 0.7120(4) 0.5540(8) 0.115(4) Uani 1 1 d . U . . .
H42A H 1.522321 0.702179 0.612236 0.172 Uiso 1 1 calc GR . . . .
H42B H 1.515085 0.733559 0.537439 0.172 Uiso 1 1 calc GR . . . .
H42C H 1.482382 0.695704 0.500245 0.172 Uiso 1 1 calc GR . . . .
C43 C 1.3011(9) 0.7472(4) 0.4020(7) 0.115(4) Uani 1 1 d . U . . .
H43A H 1.259712 0.740346 0.341194 0.172 Uiso 1 1 calc GR . . . .
H43B H 1.374210 0.749491 0.391995 0.172 Uiso 1 1 calc GR . . . .
H43C H 1.275568 0.769258 0.423435 0.172 Uiso 1 1 calc GR . . . .
C44 C 1.0960(7) 0.7947(2) 0.7724(7) 0.051(2) Uani 1 1 d . U . . .
C45 C 1.0967(9) 0.8161(3) 0.6919(8) 0.073(3) Uani 1 1 d . U . . .
C46 C 1.0094(9) 0.8398(3) 0.6604(8) 0.085(3) Uani 1 1 d . U . . .
H46 H 1.007224 0.853498 0.603928 0.102 Uiso 1 1 calc R . . . .
C47 C 0.9311(10) 0.8404(3) 0.7198(9) 0.090(3) Uani 1 1 d . U . . .
H47 H 0.876499 0.856532 0.704697 0.109 Uiso 1 1 calc R . . . .
C48 C 0.9262(8) 0.8191(2) 0.7997(9) 0.079(3) Uani 1 1 d . U . . .
H48 H 0.868634 0.820432 0.835372 0.095 Uiso 1 1 calc R . . . .
C49 C 1.0092(8) 0.7953(3) 0.8275(8) 0.066(2) Uani 1 1 d . U . . .
C50 C 1.1954(10) 0.8380(4) 0.5623(9) 0.130(5) Uani 1 1 d . U . . .
H50A H 1.138834 0.833665 0.509983 0.195 Uiso 1 1 calc GR . . . .
H50B H 1.262405 0.833900 0.538704 0.195 Uiso 1 1 calc GR . . . .
H50C H 1.192038 0.861869 0.583976 0.195 Uiso 1 1 calc GR . . . .
C51 C 0.9392(8) 0.7775(3) 0.9743(8) 0.100(4) Uani 1 1 d . U . . .
H51A H 0.937293 0.801139 0.998180 0.151 Uiso 1 1 calc GR . . . .
H51B H 0.957808 0.761852 1.028907 0.151 Uiso 1 1 calc GR . . . .
H51C H 0.870656 0.771239 0.940839 0.151 Uiso 1 1 calc GR . . . .
C52 C 1.1994(6) 0.7374(2) 0.7935(6) 0.0422(19) Uani 1 1 d . U . . .
C53 C 1.1902(7) 0.7732(2) 0.8114(6) 0.047(2) Uani 1 1 d . U . . .
C54 C 1.2702(7) 0.7883(3) 0.8760(7) 0.067(3) Uani 1 1 d . U . . .
H54 H 1.265726 0.812126 0.889490 0.081 Uiso 1 1 calc R . . . .
C55 C 1.3536(8) 0.7704(3) 0.9200(7) 0.074(3) Uani 1 1 d . U . . .
H55 H 1.407185 0.781925 0.960414 0.089 Uiso 1 1 calc R . . . .
C56 C 1.3601(7) 0.7333(3) 0.9046(6) 0.068(3) Uani 1 1 d . U . . .
H56 H 1.414342 0.719880 0.937921 0.081 Uiso 1 1 calc R . . . .
C57 C 1.2848(7) 0.7192(3) 0.8406(6) 0.062(3) Uani 1 1 d . U . . .
H57 H 1.290083 0.695466 0.826633 0.075 Uiso 1 1 calc R . . . .
C58 C 1.0594(7) 0.6781(2) 0.7547(7) 0.057(2) Uani 1 1 d . U . . .
C59 C 1.0538(8) 0.6761(2) 0.8548(7) 0.067(3) Uani 1 1 d . U . . .
H59 H 1.084773 0.693758 0.895754 0.080 Uiso 1 1 calc R . . . .
C60 C 1.0044(8) 0.6489(3) 0.8956(8) 0.088(3) Uani 1 1 d . U . . .
H60 H 1.004240 0.647931 0.963597 0.105 Uiso 1 1 calc R . . . .
C61 C 0.9552(10) 0.6234(3) 0.8370(9) 0.097(3) Uani 1 1 d . U . . .
H61 H 0.922042 0.604922 0.865580 0.116 Uiso 1 1 calc R . . . .
C62 C 0.9539(10) 0.6244(3) 0.7384(9) 0.104(4) Uani 1 1 d . U . . .
H62 H 0.918000 0.607354 0.698316 0.124 Uiso 1 1 calc R . . . .
C63 C 1.0075(9) 0.6514(3) 0.6980(8) 0.086(3) Uani 1 1 d . U . . .
H63 H 1.008764 0.651731 0.630032 0.104 Uiso 1 1 calc R . . . .
C64 C 0.8779(12) 0.7347(3) 0.6502(13) 0.057(3) Uani 0.611(4) 1 d . U P B 1
H64A H 0.842885 0.712148 0.640424 0.068 Uiso 0.611(4) 1 calc R . P B 1
H64B H 0.880026 0.743857 0.716750 0.068 Uiso 0.611(4) 1 calc R . P B 1
C65 C 0.8590(13) 0.7596(5) 0.5709(14) 0.079(4) Uani 0.611(4) 1 d . U P B 1
H65 H 0.849020 0.784132 0.588831 0.095 Uiso 0.611(4) 1 calc R . P B 1
C66 C 0.8788(14) 0.7532(5) 0.4798(14) 0.078(4) Uani 0.611(4) 1 d . U P B 1
H66A H 0.886374 0.773291 0.437779 0.094 Uiso 0.611(4) 1 calc R . P B 1
H66B H 0.842105 0.733439 0.445826 0.094 Uiso 0.611(4) 1 calc R . P B 1
C64' C 0.8769(19) 0.7475(6) 0.6485(19) 0.056(5) Uani 0.389(4) 1 d . U P B 2
H64C H 0.864233 0.730375 0.698204 0.067 Uiso 0.389(4) 1 calc R . P B 2
H64D H 0.855278 0.771213 0.662110 0.067 Uiso 0.389(4) 1 calc R . P B 2
C65' C 0.8627(19) 0.7359(6) 0.5442(19) 0.063(4) Uani 0.389(4) 1 d . U P B 2
H65' H 0.827547 0.714399 0.517432 0.075 Uiso 0.389(4) 1 calc R . P B 2
C66' C 0.891(2) 0.7656(7) 0.490(2) 0.075(5) Uani 0.389(4) 1 d . U P B 2
H66C H 0.865725 0.788394 0.508483 0.089 Uiso 0.389(4) 1 calc R . P B 2
H66D H 0.894465 0.762601 0.420030 0.089 Uiso 0.389(4) 1 calc R . P B 2
C67 C 0.8513(6) 0.9625(2) 0.2190(6) 0.0407(19) Uani 1 1 d . U . . .
C68 C 0.8833(7) 0.9402(2) 0.1460(6) 0.048(2) Uani 1 1 d . U . . .
H68 H 0.948861 0.944196 0.124551 0.057 Uiso 1 1 calc R . . . .
C69 C 0.8219(7) 0.9127(2) 0.1048(6) 0.053(2) Uani 1 1 d . U . . .
C70 C 0.7210(7) 0.9062(2) 0.1326(7) 0.058(2) Uani 1 1 d . U . . .
H70 H 0.677574 0.888444 0.103375 0.069 Uiso 1 1 calc R . . . .
C71 C 0.6894(7) 0.9273(2) 0.2047(7) 0.058(2) Uani 1 1 d . U . . .
C72 C 0.7504(6) 0.9545(2) 0.2456(6) 0.051(2) Uani 1 1 d . U . . .
H72 H 0.723949 0.968340 0.293044 0.062 Uiso 1 1 calc R . . . .
C73 C 0.8565(9) 0.8922(3) 0.0264(8) 0.076(2) Uani 1 1 d . U . . .
C74 C 0.5836(7) 0.9197(3) 0.2392(8) 0.071(2) Uani 1 1 d . U . . .
C75 C 0.8740(7) 1.0282(2) 0.1907(6) 0.046(2) Uani 1 1 d . U . . .
C76 C 0.9051(7) 1.0336(2) 0.0992(6) 0.055(2) Uani 1 1 d . U . . .
H76 H 0.960137 1.019764 0.081562 0.066 Uiso 1 1 calc R . . . .
C77 C 0.8602(7) 1.0582(2) 0.0309(7) 0.059(2) Uani 1 1 d . U . . .
C78 C 0.7764(8) 1.0786(2) 0.0529(7) 0.066(2) Uani 1 1 d . U . . .
H78 H 0.742233 1.094123 0.006853 0.080 Uiso 1 1 calc R . . . .
C79 C 0.7449(7) 1.0750(2) 0.1459(7) 0.059(2) Uani 1 1 d . U . . .
C80 C 0.7922(7) 1.0499(2) 0.2127(6) 0.051(2) Uani 1 1 d . U . . .
H80 H 0.767962 1.047675 0.273827 0.061 Uiso 1 1 calc R . . . .
C81 C 0.8969(9) 1.0621(3) -0.0671(8) 0.087(2) Uani 1 1 d . U . . .
C82 C 0.6566(9) 1.0970(3) 0.1717(8) 0.076(2) Uani 1 1 d . U . . .
C83 C 1.0455(6) 0.98945(19) 0.2647(6) 0.0382(19) Uani 1 1 d . U . . .
C84 C 1.0901(6) 0.9566(2) 0.2933(6) 0.043(2) Uani 1 1 d . U . . .
H84 H 1.044481 0.938625 0.306485 0.051 Uiso 1 1 calc R . . . .
C85 C 1.1995(7) 0.9494(2) 0.3031(6) 0.049(2) Uani 1 1 d . U . . .
C86 C 1.2687(7) 0.9765(2) 0.2827(6) 0.054(2) Uani 1 1 d . U . . .
H86 H 1.341356 0.972308 0.287266 0.065 Uiso 1 1 calc R . . . .
C87 C 1.2305(7) 1.0083(2) 0.2570(7) 0.057(2) Uani 1 1 d . U . . .
C88 C 1.1198(6) 1.0157(2) 0.2459(6) 0.050(2) Uani 1 1 d . U . . .
H88 H 1.095728 1.037909 0.226055 0.059 Uiso 1 1 calc R . . . .
C89 C 1.2422(8) 0.9150(3) 0.3359(8) 0.071(2) Uani 1 1 d . U . . .
C90 C 1.3032(8) 1.0379(3) 0.2363(9) 0.079(2) Uani 1 1 d . U . . .
C91 C 0.9094(6) 1.0037(2) 0.3800(6) 0.0410(19) Uani 1 1 d . U . . .
C92 C 0.9262(6) 1.0366(2) 0.4240(6) 0.047(2) Uani 1 1 d . U . . .
H92 H 0.938659 1.055691 0.384532 0.056 Uiso 1 1 calc R . . . .
C93 C 0.9252(7) 1.0418(2) 0.5217(7) 0.060(2) Uani 1 1 d . U . . .
C94 C 0.9087(7) 1.0141(3) 0.5862(7) 0.063(2) Uani 1 1 d . U . . .
H94 H 0.909204 1.017894 0.653593 0.076 Uiso 1 1 calc R . . . .
C95 C 0.8918(7) 0.9815(2) 0.5458(6) 0.058(2) Uani 1 1 d . U . . .
C96 C 0.8930(7) 0.9763(2) 0.4464(6) 0.052(2) Uani 1 1 d . U . . .
H96 H 0.882497 0.953639 0.421483 0.062 Uiso 1 1 calc R . . . .
C97 C 0.9448(9) 1.0771(3) 0.5668(8) 0.080(2) Uani 1 1 d . U . . .
C98 C 0.8775(10) 0.9512(3) 0.6106(7) 0.082(2) Uani 1 1 d . U . . .
C99 C 0.4992(6) 0.75160(19) 0.1828(5) 0.0353(18) Uani 1 1 d . U . . .
C100 C 0.4552(6) 0.7181(2) 0.1635(5) 0.039(2) Uani 1 1 d . U . . .
H100 H 0.499344 0.698711 0.162381 0.047 Uiso 1 1 calc R . . . .
C101 C 0.3450(6) 0.7140(2) 0.1459(6) 0.0426(19) Uani 1 1 d . U . . .
C102 C 0.2767(6) 0.7417(2) 0.1454(6) 0.051(2) Uani 1 1 d . U . . .
H102 H 0.203662 0.738338 0.132622 0.061 Uiso 1 1 calc R . . . .
C103 C 0.3184(6) 0.7743(2) 0.1640(6) 0.050(2) Uani 1 1 d . U . . .
C104 C 0.4277(6) 0.7787(2) 0.1830(6) 0.047(2) Uani 1 1 d . U . . .
H104 H 0.454000 0.801223 0.196542 0.056 Uiso 1 1 calc R . . . .
C105 C 0.3031(7) 0.6775(2) 0.1258(7) 0.057(2) Uani 1 1 d . U . . .
C106 C 0.2461(8) 0.8058(3) 0.1675(8) 0.070(2) Uani 1 1 d . U . . .
C107 C 0.6992(6) 0.72476(19) 0.2368(6) 0.0378(18) Uani 1 1 d . U . . .
C108 C 0.6676(7) 0.7023(2) 0.3093(6) 0.045(2) Uani 1 1 d . U . . .
H108 H 0.600775 0.705298 0.329119 0.054 Uiso 1 1 calc R . . . .
C109 C 0.7345(7) 0.6753(2) 0.3531(6) 0.051(2) Uani 1 1 d . U . . .
C110 C 0.8348(7) 0.6715(2) 0.3270(7) 0.060(2) Uani 1 1 d . U . . .
H110 H 0.879150 0.653860 0.355402 0.071 Uiso 1 1 calc R . . . .
C111 C 0.8698(7) 0.6939(2) 0.2587(7) 0.057(2) Uani 1 1 d . U . . .
C112 C 0.8036(6) 0.7201(2) 0.2147(7) 0.053(2) Uani 1 1 d . U . . .
H112 H 0.829072 0.735012 0.169247 0.063 Uiso 1 1 calc R . . . .
C113 C 0.6948(9) 0.6520(3) 0.4287(8) 0.074(2) Uani 1 1 d . U . . .
C114 C 0.9805(8) 0.6899(3) 0.2327(9) 0.078(2) Uani 1 1 d . U . . .
C115 C 0.6425(6) 0.7642(2) 0.0734(6) 0.043(2) Uani 1 1 d . U . . .
C116 C 0.6578(6) 0.7357(2) 0.0129(6) 0.047(2) Uani 1 1 d . U . . .
H116 H 0.669367 0.713706 0.041582 0.056 Uiso 1 1 calc R . . . .
C117 C 0.6567(6) 0.7389(3) -0.0879(6) 0.054(2) Uani 1 1 d . U . . .
C118 C 0.6372(7) 0.7707(3) -0.1336(7) 0.064(3) Uani 1 1 d . U . . .
H118 H 0.634572 0.772951 -0.201642 0.076 Uiso 1 1 calc R . . . .
C119 C 0.6216(7) 0.7992(2) -0.0747(7) 0.057(2) Uani 1 1 d . U . . .
C120 C 0.6256(6) 0.7961(2) 0.0268(6) 0.046(2) Uani 1 1 d . U . . .
H120 H 0.616729 0.815970 0.064348 0.056 Uiso 1 1 calc R . . . .
C121 C 0.6701(9) 0.7076(3) -0.1480(8) 0.076(2) Uani 1 1 d . U . . .
C122 C 0.5917(8) 0.8330(3) -0.1261(8) 0.070(2) Uani 1 1 d . U . . .
C123 C 0.6685(6) 0.79049(19) 0.2616(6) 0.0415(19) Uani 1 1 d . U . . .
C124 C 0.7645(7) 0.8088(2) 0.2534(7) 0.050(2) Uani 1 1 d . U . . .
H124 H 0.799415 0.804430 0.198769 0.060 Uiso 1 1 calc R . . . .
C125 C 0.8082(7) 0.8328(2) 0.3229(7) 0.056(2) Uani 1 1 d . U . . .
C126 C 0.7587(8) 0.8401(2) 0.4040(7) 0.064(2) Uani 1 1 d . U . . .
H126 H 0.787872 0.856223 0.450890 0.077 Uiso 1 1 calc R . . . .
C127 C 0.6641(8) 0.8230(2) 0.4155(7) 0.063(2) Uani 1 1 d . U . . .
C128 C 0.6238(7) 0.7985(2) 0.3465(6) 0.049(2) Uani 1 1 d . U . . .
H128 H 0.562638 0.786478 0.357554 0.058 Uiso 1 1 calc R . . . .
C129 C 0.9144(7) 0.8490(3) 0.3134(8) 0.065(2) Uani 1 1 d . U . . .
C130 C 0.6116(10) 0.8311(4) 0.5035(9) 0.099(3) Uani 1 1 d . U . . .

loop_
_atom_site_aniso_label
_atom_site_aniso_U_11
_atom_site_aniso_U_22
_atom_site_aniso_U_33
_atom_site_aniso_U_23
_atom_site_aniso_U_13
_atom_site_aniso_U_12
Ni1 0.0686(9) 0.0833(9) 0.0626(8) -0.0023(8) 0.0019(7) -0.0092(8)
Ni2 0.0555(8) 0.0622(7) 0.0622(8) 0.0035(7) -0.0089(6) -0.0005(7)
F1 0.077(3) 0.089(4) 0.119(4) -0.042(3) 0.043(3) -0.010(3)
F2 0.102(4) 0.082(3) 0.132(5) -0.058(3) 0.038(4) -0.038(3)
F3 0.149(6) 0.121(5) 0.073(3) -0.019(3) 0.035(4) -0.003(4)
F4 0.043(6) 0.136(7) 0.166(8) -0.061(6) 0.019(6) -0.044(5)
F5 0.084(7) 0.139(9) 0.107(5) 0.021(6) 0.042(5) 0.001(6)
F6 0.068(6) 0.103(5) 0.129(8) -0.010(6) 0.046(5) 0.010(5)
F7 0.135(8) 0.182(7) 0.096(7) 0.072(6) 0.024(7) 0.028(7)
F8 0.147(9) 0.143(6) 0.109(7) -0.035(5) 0.066(6) -0.056(6)
F9 0.080(5) 0.131(8) 0.104(7) 0.010(6) 0.040(4) -0.017(5)
F10 0.151(9) 0.092(5) 0.174(8) 0.049(6) 0.059(8) 0.066(5)
F11 0.167(10) 0.181(10) 0.099(5) -0.011(6) 0.012(6) 0.102(7)
F12 0.062(5) 0.139(8) 0.240(12) -0.044(8) 0.037(7) 0.009(5)
F13 0.086(6) 0.069(5) 0.214(11) 0.054(7) -0.006(7) -0.006(5)
F14 0.170(11) 0.117(8) 0.101(5) 0.052(5) 0.008(6) 0.047(7)
F15 0.073(5) 0.111(7) 0.163(8) 0.046(7) 0.041(5) 0.059(4)
F16 0.053(5) 0.120(8) 0.271(13) 0.066(8) 0.043(6) -0.002(5)
F17 0.114(7) 0.084(6) 0.128(5) 0.042(5) 0.018(5) -0.047(5)
F18 0.121(8) 0.092(5) 0.174(7) -0.043(5) 0.024(7) -0.068(5)
F19 0.104(6) 0.095(6) 0.144(8) -0.070(6) 0.025(6) -0.032(5)
F20 0.244(13) 0.099(8) 0.067(5) -0.041(5) 0.030(6) -0.025(9)
F21 0.129(7) 0.085(6) 0.143(8) -0.046(6) -0.029(7) 0.038(5)
F22 0.159(10) 0.154(9) 0.045(4) 0.031(5) 0.019(5) 0.009(8)
F23 0.130(6) 0.098(7) 0.118(8) 0.030(6) 0.007(7) -0.029(5)
F24 0.149(7) 0.112(7) 0.140(9) 0.061(6) 0.045(7) 0.046(5)
F25 0.121(6) 0.057(5) 0.115(5) -0.030(4) 0.037(5) -0.017(5)
F26 0.046(4) 0.122(7) 0.211(11) -0.047(8) -0.005(5) -0.030(5)
F27 0.207(10) 0.065(5) 0.095(6) 0.025(4) -0.040(6) -0.063(6)
F28 0.159(8) 0.063(5) 0.157(6) 0.040(5) 0.047(6) 0.060(5)
F29 0.127(8) 0.108(6) 0.123(5) -0.043(5) -0.009(6) 0.048(6)
F30 0.038(4) 0.109(7) 0.237(12) -0.021(7) 0.005(6) 0.024(4)
F31 0.087(4) 0.098(6) 0.119(7) 0.005(5) 0.014(5) -0.027(4)
F32 0.149(7) 0.092(5) 0.173(9) 0.064(5) 0.047(6) 0.055(5)
F33 0.107(6) 0.120(6) 0.069(4) 0.011(4) 0.012(4) -0.008(5)
F34 0.092(6) 0.209(10) 0.121(5) -0.021(6) 0.050(4) 0.022(7)
F35 0.085(6) 0.155(6) 0.238(9) 0.085(6) 0.050(6) 0.073(5)
F36 0.053(5) 0.123(5) 0.224(9) -0.027(6) 0.031(6) -0.014(4)
F37 0.114(8) 0.157(8) 0.064(4) -0.036(5) 0.016(4) -0.008(6)
F38 0.170(7) 0.093(5) 0.135(7) -0.064(5) 0.076(6) -0.043(5)
F39 0.109(5) 0.176(8) 0.157(8) -0.076(7) -0.019(6) 0.072(5)
F40 0.105(6) 0.101(6) 0.110(6) 0.040(5) 0.013(4) -0.027(5)
F41 0.187(9) 0.082(5) 0.081(6) 0.024(4) 0.005(5) 0.050(6)
F42 0.090(6) 0.132(7) 0.098(6) 0.057(5) -0.040(5) -0.004(5)
F43 0.082(3) 0.084(3) 0.085(3) 0.002(2) 0.011(2) -0.002(2)
F44 0.126(11) 0.107(6) 0.108(8) -0.042(6) 0.006(9) -0.077(6)
F45 0.047(6) 0.153(9) 0.144(11) 0.045(8) -0.015(8) 0.005(6)
F46 0.107(10) 0.237(9) 0.072(7) -0.001(6) 0.050(6) 0.053(9)
F47 0.144(12) 0.168(6) 0.197(12) -0.123(7) 0.087(10) -0.050(8)
F48 0.073(5) 0.144(11) 0.098(9) -0.031(9) 0.030(6) -0.001(6)
F4' 0.061(9) 0.093(6) 0.130(11) -0.007(7) 0.017(8) -0.032(6)
F5' 0.069(8) 0.149(11) 0.084(5) -0.014(6) 0.030(5) -0.067(8)
F6' 0.040(6) 0.126(8) 0.121(9) 0.002(8) 0.020(7) 0.005(6)
F7' 0.112(8) 0.208(16) 0.069(7) 0.017(12) -0.004(7) -0.026(8)
F8' 0.160(9) 0.152(8) 0.086(8) 0.057(8) 0.077(6) 0.034(7)
F9' 0.155(12) 0.140(7) 0.114(11) 0.017(8) 0.060(8) -0.057(7)
F10' 0.127(12) 0.085(7) 0.159(12) -0.043(7) 0.033(8) 0.013(6)
F11' 0.085(8) 0.112(9) 0.138(8) 0.039(7) 0.042(6) 0.042(7)
F12' 0.115(10) 0.122(12) 0.102(7) 0.012(7) -0.003(6) 0.072(8)
F13' 0.078(8) 0.108(9) 0.099(6) 0.061(6) 0.007(6) 0.049(8)
F14' 0.055(5) 0.090(10) 0.189(15) 0.065(10) -0.012(7) 0.017(6)
F15' 0.133(12) 0.050(6) 0.111(8) 0.020(6) -0.014(8) 0.024(7)
F16' 0.095(9) 0.157(13) 0.135(8) -0.004(10) -0.012(7) -0.073(8)
F17' 0.109(9) 0.124(11) 0.133(7) 0.021(8) 0.057(6) -0.031(7)
F18' 0.120(12) 0.049(6) 0.263(19) 0.013(9) 0.019(10) -0.025(6)
F19' 0.091(7) 0.112(10) 0.106(8) -0.048(7) -0.035(6) 0.008(8)
F20' 0.089(7) 0.118(9) 0.153(11) -0.074(8) 0.008(6) 0.008(6)
F21' 0.161(13) 0.083(7) 0.119(9) -0.013(6) -0.002(7) -0.030(9)
F22' 0.213(16) 0.071(6) 0.097(10) 0.029(6) 0.012(9) -0.003(8)
F23' 0.134(8) 0.181(15) 0.133(11) 0.056(9) -0.039(7) 0.031(10)
F24' 0.136(7) 0.125(11) 0.123(8) 0.049(7) 0.070(5) 0.013(8)
F25' 0.065(3) 0.065(3) 0.065(3) -0.001(2) 0.005(2) -0.004(2)
F26' 0.066(8) 0.068(8) 0.058(6) -0.003(7) 0.014(5) -0.023(6)
F27' 0.047(7) 0.044(6) 0.131(13) -0.004(8) 0.019(6) -0.021(5)
F28' 0.103(11) 0.063(6) 0.138(15) 0.007(9) -0.004(9) 0.019(6)
F29' 0.104(9) 0.124(12) 0.113(7) 0.022(9) 0.050(6) 0.056(7)
F30' 0.078(9) 0.103(11) 0.101(7) -0.013(9) -0.014(6) 0.051(7)
F31' 0.190(17) 0.074(8) 0.096(12) 0.026(7) 0.026(9) -0.038(8)
F32' 0.107(9) 0.141(15) 0.101(11) 0.059(8) 0.013(8) 0.035(8)
F33' 0.119(8) 0.128(13) 0.108(12) 0.057(9) 0.059(6) 0.047(8)
F34' 0.084(14) 0.093(7) 0.142(14) -0.007(7) 0.032(10) 0.027(9)
F35' 0.041(8) 0.109(15) 0.148(9) -0.006(9) -0.017(7) 0.049(11)
F36' 0.059(12) 0.118(9) 0.154(9) 0.034(8) 0.030(8) -0.007(11)
F37' 0.121(8) 0.136(14) 0.131(14) -0.052(9) -0.019(7) -0.020(8)
F38' 0.149(14) 0.083(7) 0.100(10) -0.015(7) 0.028(9) 0.031(9)
F39' 0.139(9) 0.148(15) 0.079(7) -0.011(7) 0.052(6) 0.034(10)
F40' 0.079(3) 0.079(3) 0.080(3) 0.001(2) 0.009(2) 0.001(2)
F41' 0.064(6) 0.070(11) 0.138(15) 0.024(10) -0.026(7) 0.000(7)
F42' 0.150(10) 0.117(14) 0.074(7) 0.032(7) 0.039(6) 0.023(12)
F43' 0.083(3) 0.086(3) 0.089(3) 0.001(2) 0.012(2) -0.003(2)
F44' 0.124(9) 0.062(4) 0.120(9) 0.002(5) 0.029(7) -0.043(5)
F45' 0.052(6) 0.169(9) 0.112(6) 0.066(7) -0.028(5) -0.029(6)
F46' 0.119(9) 0.203(10) 0.102(7) -0.090(7) 0.017(6) -0.024(7)
F47' 0.089(6) 0.187(10) 0.149(10) -0.044(8) 0.035(6) 0.022(6)
F48' 0.154(11) 0.165(7) 0.144(9) -0.013(6) 0.077(7) -0.021(6)
O1 0.106(6) 0.091(4) 0.068(4) 0.003(3) -0.009(4) 0.032(4)
O2 0.129(7) 0.077(4) 0.100(5) 0.015(4) 0.012(5) -0.011(4)
O3 0.145(7) 0.107(5) 0.095(5) -0.021(4) 0.019(5) 0.030(5)
O4 0.071(3) 0.086(4) 0.058(4) 0.019(4) 0.000(3) 0.012(3)
O5 0.102(5) 0.086(5) 0.062(4) 0.034(3) 0.005(3) 0.005(4)
O6 0.064(4) 0.092(5) 0.095(4) 0.012(4) 0.030(3) 0.009(4)
P1 0.0474(15) 0.0494(13) 0.0557(15) 0.0010(13) -0.0014(12) 0.0000(12)
P2 0.0485(15) 0.0554(14) 0.0443(14) 0.0012(12) 0.0020(11) -0.0017(12)
B1 0.035(4) 0.044(4) 0.049(4) -0.006(3) 0.002(4) -0.008(3)
B2 0.023(4) 0.035(4) 0.052(4) -0.003(3) 0.006(4) -0.007(3)
C1 0.100(6) 0.054(4) 0.074(5) -0.005(4) 0.002(4) 0.032(4)
C2 0.079(6) 0.056(4) 0.067(4) -0.012(4) -0.018(4) 0.023(4)
C3 0.045(5) 0.044(4) 0.071(4) -0.003(3) -0.002(4) -0.012(4)
C4 0.066(5) 0.064(4) 0.064(4) 0.005(4) 0.007(4) 0.011(4)
C5 0.088(6) 0.107(7) 0.118(7) 0.022(5) 0.048(5) 0.014(5)
C6 0.078(5) 0.103(7) 0.129(8) -0.008(6) -0.001(5) 0.025(5)
C7 0.079(5) 0.060(4) 0.067(5) -0.010(4) 0.003(4) 0.011(4)
C8 0.097(5) 0.044(5) 0.122(8) -0.015(6) 0.012(5) -0.014(5)
C9 0.117(9) 0.110(7) 0.105(6) -0.050(6) -0.004(6) 0.032(7)
C10 0.178(12) 0.053(5) 0.137(10) 0.009(5) -0.017(8) 0.048(6)
C11 0.053(4) 0.053(5) 0.060(4) 0.005(5) -0.005(3) 0.003(4)
C12 0.044(4) 0.064(6) 0.064(4) -0.004(4) -0.008(3) -0.002(4)
C13 0.068(6) 0.086(7) 0.098(5) -0.013(6) -0.015(5) -0.026(5)
C14 0.061(6) 0.081(7) 0.100(5) -0.008(6) -0.038(5) -0.002(5)
C15 0.064(5) 0.055(5) 0.084(6) -0.004(5) -0.030(4) 0.029(5)
C16 0.058(5) 0.072(6) 0.064(4) 0.005(5) -0.015(4) 0.012(5)
C17 0.061(6) 0.083(4) 0.063(4) -0.010(4) 0.008(4) -0.019(5)
C18 0.106(8) 0.087(5) 0.078(5) 0.015(4) 0.028(5) -0.027(5)
C19 0.149(11) 0.131(7) 0.085(5) 0.021(5) 0.039(6) -0.024(7)
C20 0.121(10) 0.159(7) 0.092(6) -0.001(5) 0.046(6) -0.028(7)
C21 0.099(9) 0.143(6) 0.076(5) -0.030(5) 0.015(6) -0.023(7)
C22 0.076(7) 0.104(5) 0.077(5) -0.017(4) 0.017(5) -0.006(5)
C23 0.32(2) 0.057(6) 0.159(14) 0.026(7) -0.053(14) -0.022(8)
C24 0.167(13) 0.131(7) 0.184(13) -0.048(8) 0.056(10) 0.048(8)
C25 0.054(4) 0.048(4) 0.064(6) -0.001(4) 0.009(5) 0.005(3)
C26 0.077(5) 0.065(5) 0.163(10) -0.001(6) 0.041(7) -0.003(5)
C27 0.119(7) 0.075(6) 0.216(13) 0.020(8) 0.047(9) -0.011(5)
C28 0.155(7) 0.054(6) 0.169(12) 0.008(7) 0.020(9) -0.007(5)
C29 0.135(6) 0.043(5) 0.223(14) 0.026(7) -0.034(10) 0.011(6)
C30 0.078(6) 0.042(5) 0.214(13) 0.017(7) -0.024(8) 0.003(4)
C31 0.123(9) 0.199(10) 0.076(6) -0.029(7) -0.045(7) 0.017(7)
C32 0.179(11) 0.171(9) 0.066(6) -0.023(6) -0.019(8) 0.024(7)
C33 0.164(11) 0.109(7) 0.078(7) -0.028(5) 0.003(7) -0.013(7)
C34 0.081(5) 0.138(5) 0.042(4) -0.002(4) 0.020(4) 0.007(6)
C35 0.068(4) 0.095(6) 0.036(4) 0.005(4) 0.002(3) 0.018(4)
C36 0.057(4) 0.056(5) 0.050(4) -0.001(3) 0.000(4) 0.003(4)
C37 0.064(5) 0.101(5) 0.058(5) -0.003(4) 0.005(4) 0.016(4)
C38 0.101(8) 0.124(6) 0.099(6) -0.030(5) 0.047(6) 0.022(6)
C39 0.092(8) 0.157(6) 0.076(5) -0.039(5) 0.021(6) 0.005(7)
C40 0.065(4) 0.122(5) 0.046(4) -0.002(4) 0.023(4) 0.008(5)
C41 0.088(7) 0.112(6) 0.069(6) -0.004(5) 0.023(5) -0.022(6)
C42 0.072(5) 0.212(12) 0.068(7) -0.027(7) 0.036(5) -0.009(6)
C43 0.090(8) 0.198(8) 0.061(6) 0.036(6) 0.025(5) 0.005(8)
C44 0.051(4) 0.039(4) 0.063(5) -0.012(4) 0.000(3) -0.006(3)
C45 0.076(5) 0.074(6) 0.065(5) 0.007(4) -0.012(4) -0.006(4)
C46 0.095(6) 0.072(6) 0.076(6) -0.005(5) -0.028(4) 0.007(5)
C47 0.093(6) 0.062(6) 0.109(7) -0.019(5) -0.016(5) 0.008(5)
C48 0.060(6) 0.065(6) 0.109(6) -0.024(4) 0.001(5) 0.010(4)
C49 0.047(5) 0.074(6) 0.077(5) -0.008(4) 0.005(4) 0.002(4)
C50 0.115(10) 0.175(10) 0.093(7) 0.085(6) -0.012(6) -0.022(9)
C51 0.076(7) 0.137(10) 0.094(7) 0.013(7) 0.032(5) 0.012(7)
C52 0.040(4) 0.049(4) 0.037(4) 0.005(4) 0.001(3) -0.002(3)
C53 0.044(4) 0.057(4) 0.040(5) -0.003(4) 0.004(3) -0.011(3)
C54 0.055(5) 0.085(5) 0.058(6) -0.004(5) -0.006(4) -0.037(4)
C55 0.056(5) 0.119(5) 0.048(6) 0.003(5) 0.005(4) -0.023(5)
C56 0.040(5) 0.123(5) 0.040(5) 0.023(5) 0.006(4) 0.001(5)
C57 0.038(5) 0.090(5) 0.058(5) 0.011(5) 0.000(4) 0.011(4)
C58 0.072(6) 0.037(4) 0.063(4) 0.003(4) 0.013(4) -0.010(4)
C59 0.079(7) 0.058(5) 0.067(4) 0.006(4) 0.021(5) -0.007(4)
C60 0.107(8) 0.076(6) 0.087(6) 0.016(4) 0.037(5) -0.015(5)
C61 0.118(9) 0.058(5) 0.117(6) 0.020(5) 0.023(6) -0.015(5)
C62 0.138(9) 0.056(5) 0.115(6) 0.003(6) 0.011(7) -0.040(5)
C63 0.121(8) 0.062(5) 0.077(6) -0.005(4) 0.013(6) -0.026(5)
C64 0.046(6) 0.025(7) 0.096(7) -0.018(6) -0.004(6) -0.022(6)
C65 0.064(7) 0.062(8) 0.104(7) -0.002(6) -0.019(6) 0.001(7)
C66 0.074(7) 0.056(10) 0.094(6) -0.001(7) -0.029(6) 0.005(8)
C64' 0.065(8) 0.026(11) 0.075(6) -0.005(8) 0.005(6) 0.009(9)
C65' 0.064(7) 0.029(8) 0.089(7) -0.020(7) -0.016(7) -0.003(8)
C66' 0.088(9) 0.052(10) 0.080(9) 0.013(7) -0.002(8) 0.034(8)
C67 0.039(4) 0.037(4) 0.046(4) -0.001(3) 0.004(3) -0.009(3)
C68 0.031(4) 0.054(4) 0.056(5) -0.006(3) -0.003(4) -0.003(3)
C69 0.042(4) 0.057(4) 0.061(5) -0.015(4) 0.011(3) -0.011(4)
C70 0.045(4) 0.053(5) 0.077(5) -0.015(4) 0.015(4) -0.021(4)
C71 0.032(4) 0.077(5) 0.067(5) -0.010(4) 0.008(3) -0.017(3)
C72 0.042(4) 0.061(5) 0.052(5) -0.009(4) 0.007(4) -0.014(3)
C73 0.077(5) 0.075(5) 0.077(5) -0.029(4) 0.017(4) -0.020(5)
C74 0.037(4) 0.093(5) 0.086(4) -0.021(4) 0.014(4) -0.015(3)
C75 0.047(5) 0.043(4) 0.047(4) -0.009(3) 0.001(4) -0.003(3)
C76 0.060(6) 0.053(5) 0.055(4) 0.003(4) 0.016(4) 0.011(4)
C77 0.052(5) 0.055(5) 0.069(4) 0.011(3) 0.006(3) 0.002(4)
C78 0.058(5) 0.056(5) 0.084(5) 0.010(5) 0.007(4) 0.003(4)
C79 0.054(4) 0.049(4) 0.073(5) -0.005(4) 0.001(4) 0.000(3)
C80 0.042(5) 0.057(5) 0.055(5) -0.009(4) 0.008(4) 0.000(3)
C81 0.084(5) 0.109(5) 0.068(5) 0.015(4) 0.009(4) -0.015(4)
C82 0.070(5) 0.066(5) 0.092(5) 0.005(4) 0.009(4) 0.023(4)
C83 0.030(3) 0.036(4) 0.049(5) -0.009(4) 0.006(3) -0.006(3)
C84 0.039(4) 0.044(4) 0.044(5) 0.005(4) 0.000(4) -0.003(3)
C85 0.038(4) 0.052(3) 0.058(5) 0.008(4) 0.005(4) 0.004(3)
C86 0.040(4) 0.056(4) 0.064(6) 0.001(4) -0.001(4) -0.002(3)
C87 0.041(4) 0.055(4) 0.073(6) 0.007(4) -0.004(4) -0.011(3)
C88 0.039(4) 0.043(4) 0.065(6) -0.001(4) -0.003(4) -0.008(3)
C89 0.050(4) 0.064(4) 0.099(5) 0.024(4) 0.008(4) 0.017(3)
C90 0.054(4) 0.067(4) 0.117(5) 0.008(4) 0.013(4) -0.023(4)
C91 0.032(4) 0.046(4) 0.044(3) 0.000(3) 0.001(3) 0.003(4)
C92 0.036(5) 0.053(4) 0.048(4) -0.006(3) -0.006(4) 0.000(4)
C93 0.053(6) 0.070(4) 0.054(4) -0.014(3) -0.003(4) 0.004(4)
C94 0.058(6) 0.090(4) 0.039(4) -0.008(4) -0.004(4) 0.000(5)
C95 0.055(6) 0.077(4) 0.043(4) 0.001(3) 0.008(4) 0.001(4)
C96 0.048(5) 0.054(4) 0.052(4) -0.001(3) 0.007(4) -0.005(4)
C97 0.083(5) 0.084(5) 0.067(5) -0.032(4) -0.008(4) 0.000(4)
C98 0.098(5) 0.096(5) 0.051(4) 0.014(4) 0.009(4) 0.007(4)
C99 0.027(3) 0.041(4) 0.038(4) 0.002(4) 0.004(3) 0.001(3)
C100 0.025(3) 0.049(4) 0.042(5) -0.007(4) 0.003(3) -0.010(3)
C101 0.031(4) 0.047(3) 0.048(5) -0.002(4) -0.001(4) -0.001(3)
C102 0.035(4) 0.064(4) 0.055(5) 0.006(5) 0.008(4) 0.008(3)
C103 0.035(4) 0.053(3) 0.062(6) 0.004(4) 0.005(4) 0.014(3)
C104 0.041(4) 0.043(4) 0.053(5) 0.006(4) -0.005(4) 0.009(3)
C105 0.050(4) 0.055(4) 0.065(4) -0.001(4) 0.003(3) -0.022(3)
C106 0.047(4) 0.068(4) 0.095(5) 0.002(4) 0.007(4) 0.025(4)
C107 0.029(4) 0.043(4) 0.042(4) -0.005(3) 0.007(3) -0.004(3)
C108 0.038(4) 0.052(4) 0.042(5) 0.003(3) -0.001(4) -0.001(3)
C109 0.043(4) 0.053(4) 0.053(4) -0.003(3) -0.007(3) -0.002(3)
C110 0.052(4) 0.060(5) 0.065(6) 0.003(4) 0.003(4) 0.012(4)
C111 0.031(3) 0.075(5) 0.064(5) 0.007(4) -0.002(3) 0.006(3)
C112 0.027(4) 0.063(5) 0.067(6) 0.005(4) 0.000(4) 0.001(3)
C113 0.074(5) 0.069(5) 0.081(5) 0.019(4) 0.016(4) 0.011(4)
C114 0.037(4) 0.086(5) 0.110(5) 0.007(4) 0.011(4) 0.019(4)
C115 0.033(5) 0.052(4) 0.042(3) -0.002(3) -0.001(3) 0.002(4)
C116 0.038(5) 0.049(4) 0.053(4) 0.001(3) 0.001(4) -0.001(4)
C117 0.039(5) 0.070(4) 0.055(4) -0.005(3) 0.012(4) -0.002(4)
C118 0.060(6) 0.085(4) 0.045(5) 0.004(4) 0.008(5) 0.000(5)
C119 0.046(5) 0.068(4) 0.055(4) 0.012(3) -0.003(4) 0.005(4)
C120 0.035(5) 0.050(4) 0.052(4) -0.001(3) -0.006(4) -0.002(4)
C121 0.073(5) 0.089(5) 0.068(4) -0.017(4) 0.018(4) 0.005(4)
C122 0.067(5) 0.079(4) 0.060(5) 0.019(3) -0.003(4) 0.004(5)
C123 0.040(4) 0.039(4) 0.044(4) 0.002(3) 0.001(3) -0.007(3)
C124 0.038(4) 0.049(5) 0.059(5) -0.005(4) -0.004(4) -0.005(3)
C125 0.047(4) 0.048(4) 0.068(5) -0.002(4) -0.012(3) -0.012(3)
C126 0.060(5) 0.059(5) 0.069(5) -0.021(4) -0.011(4) -0.011(4)
C127 0.062(5) 0.057(5) 0.068(4) -0.020(4) 0.003(3) -0.002(4)
C128 0.044(5) 0.048(5) 0.052(4) -0.005(4) -0.002(4) -0.007(4)
C129 0.049(4) 0.062(4) 0.077(4) -0.004(4) -0.016(4) -0.017(4)
C130 0.079(5) 0.130(6) 0.090(5) -0.048(4) 0.019(4) -0.019(5)

loop_
_atom_type_symbol
_atom_type_description
_atom_type_scat_dispersion_real
_atom_type_scat_dispersion_imag
_atom_type_scat_source
C C 0.0033 0.0016 'International Tables Vol C Tables 4.2.6.8 and 6.1.1.4'
H H 0.0000 0.0000 'International Tables Vol C Tables 4.2.6.8 and 6.1.1.4'
B B 0.0013 0.0007 'International Tables Vol C Tables 4.2.6.8 and 6.1.1.4'
F F 0.0171 0.0103 'International Tables Vol C Tables 4.2.6.8 and 6.1.1.4'
Ni Ni 0.3393 1.1124 'International Tables Vol C Tables 4.2.6.8 and 6.1.1.4'
O O 0.0106 0.0060 'International Tables Vol C Tables 4.2.6.8 and 6.1.1.4'
P P 0.1023 0.0942 'International Tables Vol C Tables 4.2.6.8 and 6.1.1.4'

loop_
_geom_angle_atom_site_label_1
_geom_angle_atom_site_label_2
_geom_angle_atom_site_label_3
_geom_angle
O1 Ni1 P1 89.9(2)
O1 Ni1 C31 95.4(5)
C31 Ni1 P1 166.0(5)
C32 Ni1 O1 130.9(5)
C32 Ni1 P1 139.2(5)
C32 Ni1 C31 36.6(6)
C32 Ni1 C33 39.3(5)
C33 Ni1 O1 166.2(5)
C33 Ni1 P1 100.2(4)
C33 Ni1 C31 72.7(6)
O4 Ni2 P2 89.08(19)
O4 Ni2 C66 98.1(6)
O4 Ni2 C66' 97.1(9)
C64 Ni2 O4 168.9(5)
C64 Ni2 P2 95.3(5)
C64 Ni2 C65 43.4(7)
C64 Ni2 C66 75.1(7)
C65 Ni2 O4 133.6(6)
C65 Ni2 P2 137.3(6)
C65 Ni2 C66 38.7(7)
C66 Ni2 P2 163.1(5)
C64' Ni2 O4 167.9(7)
C64' Ni2 P2 102.8(7)
C64' Ni2 C66' 71.1(11)
C65' Ni2 O4 126.0(9)
C65' Ni2 P2 131.7(8)
C65' Ni2 C64' 46.3(11)
C65' Ni2 C66' 43.2(11)
C66' Ni2 P2 173.8(9)
C2 O1 Ni1 114.5(6)
C18 O2 C23 117.7(10)
C22 O3 C24 119.6(10)
C35 O4 Ni2 116.9(6)
C45 O5 C50 119.7(9)
C49 O6 C51 119.6(8)
C3 P1 Ni1 92.8(3)
C11 P1 Ni1 125.0(3)
C11 P1 C3 107.5(4)
C11 P1 C25 105.5(4)
C25 P1 Ni1 118.1(2)
C25 P1 C3 104.6(3)
C36 P2 Ni2 93.8(3)
C52 P2 Ni2 124.6(3)
C52 P2 C36 107.1(4)
C58 P2 Ni2 116.2(3)
C58 P2 C36 105.8(4)
C58 P2 C52 106.5(4)
C67 B1 C91 111.8(7)
C75 B1 C67 103.4(7)
C75 B1 C91 113.8(7)
C83 B1 C67 110.5(7)
C83 B1 C75 115.0(7)
C83 B1 C91 102.6(6)
C99 B2 C107 114.6(6)
C99 B2 C115 101.8(6)
C107 B2 C115 110.6(6)
C123 B2 C99 113.4(6)
C123 B2 C107 103.4(6)
C123 B2 C115 113.4(6)
C2 C1 C6 100.7(8)
C2 C1 C7 95.8(7)
C7 C1 C6 99.2(8)
C10 C1 C2 117.1(9)
C10 C1 C6 118.8(10)
C10 C1 C7 120.8(10)
O1 C2 C1 125.7(9)
O1 C2 C3 122.9(8)
C1 C2 C3 110.8(8)
P1 C3 H3 102.2
C2 C3 P1 110.3(6)
C2 C3 H3 102.2
C2 C3 C4 101.0(7)
C4 C3 P1 134.7(7)
C4 C3 H3 102.2
C3 C4 H4 114.6
C3 C4 C7 103.0(7)
C5 C4 C3 108.6(8)
C5 C4 H4 114.6
C5 C4 C7 99.9(8)
C7 C4 H4 114.6
C4 C5 H5A 110.8
C4 C5 H5B 110.8
C4 C5 C6 104.7(9)
H5A C5 H5B 108.9
C6 C5 H5A 110.8
C6 C5 H5B 110.8
C1 C6 H6A 110.9
C1 C6 H6B 110.9
C5 C6 C1 104.2(8)
C5 C6 H6A 110.9
C5 C6 H6B 110.9
H6A C6 H6B 108.9
C1 C7 C9 112.3(8)
C4 C7 C1 96.2(8)
C4 C7 C9 113.7(8)
C8 C7 C1 110.9(8)
C8 C7 C4 116.1(8)
C8 C7 C9 107.5(9)
C7 C8 H8A 109.5
C7 C8 H8B 109.5
C7 C8 H8C 109.5
H8A C8 H8B 109.5
H8A C8 H8C 109.5
H8B C8 H8C 109.5
C7 C9 H9A 109.5
C7 C9 H9B 109.5
C7 C9 H9C 109.5
H9A C9 H9B 109.5
H9A C9 H9C 109.5
H9B C9 H9C 109.5
C1 C10 H10A 109.5
C1 C10 H10B 109.5
C1 C10 H10C 109.5
H10A C10 H10B 109.5
H10A C10 H10C 109.5
H10B C10 H10C 109.5
C12 C11 P1 120.1(7)
C12 C11 C16 120.8(8)
C16 C11 P1 119.1(7)
C11 C12 C13 116.8(9)
C11 C12 C17 126.4(8)
C17 C12 C13 116.7(9)
C12 C13 H13 119.9
C14 C13 C12 120.2(10)
C14 C13 H13 119.9
C13 C14 H14 119.1
C13 C14 C15 121.8(10)
C15 C14 H14 119.1
C14 C15 H15 120.0
C14 C15 C16 120.0(10)
C16 C15 H15 120.0
C11 C16 H16 119.9
C15 C16 C11 120.2(9)
C15 C16 H16 119.9
C18 C17 C12 120.9(9)
C22 C17 C12 121.3(9)
C22 C17 C18 117.3(9)
O2 C18 C17 114.4(9)
C19 C18 O2 124.7(11)
C19 C18 C17 120.9(11)
C18 C19 H19 119.1
C20 C19 C18 121.7(13)
C20 C19 H19 119.1
C19 C20 H20 119.0
C19 C20 C21 122.0(12)
C21 C20 H20 119.0
C20 C21 H21 121.4
C20 C21 C22 117.2(12)
C22 C21 H21 121.4
O3 C22 C17 113.4(9)
O3 C22 C21 125.8(11)
C17 C22 C21 120.6(11)
O2 C23 H23A 109.5
O2 C23 H23B 109.5
O2 C23 H23C 109.5
H23A C23 H23B 109.5
H23A C23 H23C 109.5
H23B C23 H23C 109.5
O3 C24 H24A 109.5
O3 C24 H24B 109.5
O3 C24 H24C 109.5
H24A C24 H24B 109.5
H24A C24 H24C 109.5
H24B C24 H24C 109.5
C26 C25 P1 118.4(3)
C26 C25 C30 120.0
C30 C25 P1 121.6(3)
C25 C26 H26 120.0
C25 C26 C27 120.0
C27 C26 H26 120.0
C26 C27 H27 120.0
C26 C27 C28 120.0
C28 C27 H27 120.0
C27 C28 H28 120.0
C29 C28 C27 120.0
C29 C28 H28 120.0
C28 C29 H29 120.0
C30 C29 C28 120.0
C30 C29 H29 120.0
C25 C30 H30 120.0
C29 C30 C25 120.0
C29 C30 H30 120.0
Ni1 C31 H31A 117.2
Ni1 C31 H31B 117.2
H31A C31 H31B 114.2
C32 C31 Ni1 65.6(8)
C32 C31 H31A 117.2
C32 C31 H31B 117.2
Ni1 C32 H32 109.6
C31 C32 Ni1 77.7(9)
C31 C32 H32 109.6
C31 C32 C33 136.0(17)
C33 C32 Ni1 71.0(8)
C33 C32 H32 109.6
Ni1 C33 H33A 116.7
Ni1 C33 H33B 116.7
C32 C33 Ni1 69.7(8)
C32 C33 H33A 116.7
C32 C33 H33B 116.7
H33A C33 H33B 113.7
C35 C34 C39 103.2(9)
C35 C34 C40 98.3(7)
C40 C34 C39 101.1(9)
C43 C34 C35 114.0(9)
C43 C34 C39 115.7(9)
C43 C34 C40 121.6(10)
O4 C35 C34 127.9(9)
O4 C35 C36 121.9(8)
C34 C35 C36 109.7(8)
P2 C36 H36 104.3
C35 C36 P2 108.7(6)
C35 C36 H36 104.3
C35 C36 C37 99.8(7)
C37 C36 P2 132.5(7)
C37 C36 H36 104.3
C36 C37 H37 115.1
C38 C37 C36 105.2(8)
C38 C37 H37 115.1
C38 C37 C40 101.7(8)
C40 C37 C36 102.8(8)
C40 C37 H37 115.1
C37 C38 H38A 111.1
C37 C38 H38B 111.1
C37 C38 C39 103.1(9)
H38A C38 H38B 109.1
C39 C38 H38A 111.1
C39 C38 H38B 111.1
C34 C39 H39A 110.9
C34 C39 H39B 110.9
C38 C39 C34 104.0(8)
C38 C39 H39A 110.9
C38 C39 H39B 110.9
H39A C39 H39B 109.0
C34 C40 C37 95.6(8)
C34 C40 C42 111.8(8)
C41 C40 C34 113.4(9)
C41 C40 C37 114.4(8)
C41 C40 C42 108.4(9)
C42 C40 C37 112.9(9)
C40 C41 H41A 109.5
C40 C41 H41B 109.5
C40 C41 H41C 109.5
H41A C41 H41B 109.5
H41A C41 H41C 109.5
H41B C41 H41C 109.5
C40 C42 H42A 109.5
C40 C42 H42B 109.5
C40 C42 H42C 109.5
H42A C42 H42B 109.5
H42A C42 H42C 109.5
H42B C42 H42C 109.5
C34 C43 H43A 109.5
C34 C43 H43B 109.5
C34 C43 H43C 109.5
H43A C43 H43B 109.5
H43A C43 H43C 109.5
H43B C43 H43C 109.5
C45 C44 C49 120.2(9)
C45 C44 C53 121.8(9)
C49 C44 C53 117.6(8)
O5 C45 C44 115.9(9)
O5 C45 C46 122.4(9)
C44 C45 C46 121.7(10)
C45 C46 H46 122.5
C47 C46 C45 115.0(10)
C47 C46 H46 122.5
C46 C47 H47 117.4
C46 C47 C48 125.2(11)
C48 C47 H47 117.4
C47 C48 H48 120.4
C47 C48 C49 119.3(11)
C49 C48 H48 120.4
O6 C49 C44 116.2(8)
O6 C49 C48 125.1(9)
C48 C49 C44 118.5(10)
O5 C50 H50A 109.5
O5 C50 H50B 109.5
O5 C50 H50C 109.5
H50A C50 H50B 109.5
H50A C50 H50C 109.5
H50B C50 H50C 109.5
O6 C51 H51A 109.5
O6 C51 H51B 109.5
O6 C51 H51C 109.5
H51A C51 H51B 109.5
H51A C51 H51C 109.5
H51B C51 H51C 109.5
C53 C52 P2 121.5(6)
C57 C52 P2 118.7(7)
C57 C52 C53 119.3(8)
C52 C53 C44 123.9(7)
C54 C53 C44 119.2(8)
C54 C53 C52 116.7(8)
C53 C54 H54 118.4
C55 C54 C53 123.3(10)
C55 C54 H54 118.4
C54 C55 H55 120.2
C54 C55 C56 119.7(9)
C56 C55 H55 120.2
C55 C56 H56 121.7
C57 C56 C55 116.6(9)
C57 C56 H56 121.7
C52 C57 H57 117.8
C56 C57 C52 124.3(10)
C56 C57 H57 117.8
C59 C58 P2 122.9(7)
C59 C58 C63 115.5(9)
C63 C58 P2 121.0(7)
C58 C59 H59 119.0
C60 C59 C58 122.0(9)
C60 C59 H59 119.0
C59 C60 H60 119.9
C61 C60 C59 120.3(10)
C61 C60 H60 119.9
C60 C61 H61 119.6
C62 C61 C60 120.9(11)
C62 C61 H61 119.6
C61 C62 H62 120.8
C61 C62 C63 118.4(11)
C63 C62 H62 120.8
C58 C63 H63 118.6
C62 C63 C58 122.8(10)
C62 C63 H63 118.6
Ni2 C64 H64A 116.8
Ni2 C64 H64B 116.8
H64A C64 H64B 113.9
C65 C64 Ni2 68.3(10)
C65 C64 H64A 116.8
C65 C64 H64B 116.8
Ni2 C65 H65 117.2
C64 C65 Ni2 68.3(9)
C64 C65 H65 117.2
C66 C65 Ni2 75.0(11)
C66 C65 C64 123.6(17)
C66 C65 H65 117.2
Ni2 C66 H66A 117.1
Ni2 C66 H66B 117.1
C65 C66 Ni2 66.4(10)
C65 C66 H66A 117.1
C65 C66 H66B 117.1
H66A C66 H66B 114.1
Ni2 C64' H64C 117.5
Ni2 C64' H64D 117.5
H64C C64' H64D 114.6
C65' C64' Ni2 62.9(13)
C65' C64' H64C 117.5
C65' C64' H64D 117.5
Ni2 C65' H65' 127.1
C64' C65' Ni2 70.8(14)
C64' C65' H65' 127.1
C66' C65' Ni2 75.9(16)
C66' C65' C64' 105(2)
C66' C65' H65' 127.1
Ni2 C66' H66C 117.7
Ni2 C66' H66D 117.7
C65' C66' Ni2 61.0(14)
C65' C66' H66C 117.7
C65' C66' H66D 117.7
H66C C66' H66D 114.8
C68 C67 B1 123.2(7)
C68 C67 C72 113.9(7)
C72 C67 B1 122.7(7)
C67 C68 H68 118.4
C69 C68 C67 123.2(8)
C69 C68 H68 118.4
C68 C69 C70 120.7(8)
C68 C69 C73 120.3(8)
C70 C69 C73 118.8(8)
C69 C70 H70 121.6
C71 C70 C69 116.8(8)
C71 C70 H70 121.6
C70 C71 C72 122.4(8)
C70 C71 C74 117.8(8)
C72 C71 C74 119.9(8)
C67 C72 H72 118.5
C71 C72 C67 122.9(8)
C71 C72 H72 118.5
F1 C73 C69 112.6(8)
F2 C73 F1 99.9(8)
F2 C73 C69 113.7(8)
F3 C73 F1 104.5(8)
F3 C73 F2 106.6(8)
F3 C73 C69 117.6(9)
F4 C74 F5 104.5(11)
F4 C74 F6 104.1(10)
F4 C74 C71 117.1(10)
F5 C74 F6 104.1(10)
F5 C74 C71 114.0(9)
F6 C74 C71 111.8(9)
F4' C74 F6' 107.9(12)
F4' C74 C71 111.1(11)
F5' C74 F4' 107.7(13)
F5' C74 F6' 109.2(13)
F5' C74 C71 113.9(10)
F6' C74 C71 106.9(10)
C76 C75 B1 122.6(7)
C76 C75 C80 114.7(8)
C80 C75 B1 122.4(7)
C75 C76 H76 117.7
C75 C76 C77 124.6(8)
C77 C76 H76 117.7
C76 C77 C81 121.6(9)
C78 C77 C76 119.7(9)
C78 C77 C81 118.6(9)
C77 C78 H78 121.2
C77 C78 C79 117.7(9)
C79 C78 H78 121.2
C78 C79 C80 120.8(9)
C78 C79 C82 118.7(9)
C80 C79 C82 120.4(9)
C75 C80 C79 122.3(8)
C75 C80 H80 118.8
C79 C80 H80 118.8
F7 C81 F8 113.7(12)
F7 C81 F9 105.9(11)
F7 C81 C77 116.0(11)
F8 C81 F9 101.1(11)
F8 C81 C77 110.4(10)
F9 C81 C77 108.5(9)
F7' C81 C77 110.7(12)
F8' C81 F7' 102.4(15)
F8' C81 F9' 106.6(15)
F8' C81 C77 118.5(12)
F9' C81 F7' 102.0(15)
F9' C81 C77 114.7(12)
F10 C82 F11 104.8(11)
F10 C82 F12 106.9(11)
F10 C82 C79 118.2(10)
F11 C82 F12 99.5(12)
F11 C82 C79 112.9(10)
F12 C82 C79 112.6(9)
F10' C82 C79 109.2(12)
F11' C82 F10' 105.4(14)
F11' C82 C79 113.9(11)
F12' C82 F10' 108.5(14)
F12' C82 F11' 110.4(14)
F12' C82 C79 109.3(12)
C84 C83 B1 121.3(7)
C84 C83 C88 115.0(7)
C88 C83 B1 123.5(7)
C83 C84 H84 118.1
C85 C84 C83 123.9(7)
C85 C84 H84 118.1
C84 C85 C89 121.7(8)
C86 C85 C84 118.3(8)
C86 C85 C89 120.0(8)
C85 C86 H86 119.9
C87 C86 C85 120.1(8)
C87 C86 H86 119.9
C86 C87 C88 121.9(8)
C86 C87 C90 121.1(8)
C88 C87 C90 117.0(8)
C83 C88 C87 120.8(7)
C83 C88 H88 119.6
C87 C88 H88 119.6
F13 C89 F14 98.5(11)
F13 C89 C85 114.8(9)
F14 C89 C85 109.7(9)
F15 C89 F13 106.2(11)
F15 C89 F14 107.9(11)
F15 C89 C85 117.7(10)
F13' C89 F15' 97.8(12)
F13' C89 C85 111.0(10)
F14' C89 F13' 104.7(14)
F14' C89 F15' 119.5(14)
F14' C89 C85 116.5(11)
F15' C89 C85 105.6(10)
F16 C90 F17 105.1(11)
F16 C90 C87 112.7(10)
F17 C90 C87 110.6(9)
F18 C90 F16 110.9(11)
F18 C90 F17 103.9(10)
F18 C90 C87 113.0(10)
F16' C90 C87 107.7(12)
F17' C90 F16' 97.2(14)
F17' C90 F18' 111.2(16)
F17' C90 C87 114.8(12)
F18' C90 F16' 106.7(15)
F18' C90 C87 116.9(12)
C92 C91 B1 122.3(7)
C92 C91 C96 114.5(7)
C96 C91 B1 122.9(7)
C91 C92 H92 118.8
C93 C92 C91 122.4(8)
C93 C92 H92 118.8
C92 C93 C94 122.0(9)
C92 C93 C97 121.3(9)
C94 C93 C97 116.7(9)
C93 C94 H94 121.4
C95 C94 C93 117.2(8)
C95 C94 H94 121.4
C94 C95 C96 120.6(9)
C94 C95 C98 119.5(8)
C96 C95 C98 119.8(9)
C91 C96 H96 118.4
C95 C96 C91 123.2(8)
C95 C96 H96 118.4
F19 C97 F21 100.2(11)
F19 C97 C93 111.2(10)
F20 C97 F19 109.4(12)
F20 C97 F21 106.2(12)
F20 C97 C93 117.3(10)
F21 C97 C93 111.1(9)
F19' C97 F21' 100.2(14)
F19' C97 C93 115.3(11)
F20' C97 F19' 106.7(13)
F20' C97 F21' 98.3(14)
F20' C97 C93 119.2(12)
F21' C97 C93 114.4(11)
F22 C98 F23 106.7(11)
F22 C98 C95 114.1(10)
F23 C98 C95 111.8(9)
F24 C98 F22 104.8(11)
F24 C98 F23 106.5(12)
F24 C98 C95 112.4(10)
F22' C98 F23' 104.9(15)
F22' C98 C95 117.5(11)
F23' C98 C95 113.0(13)
F24' C98 F22' 103.1(15)
F24' C98 F23' 104.9(14)
F24' C98 C95 112.3(12)
C100 C99 B2 121.0(6)
C104 C99 B2 122.7(7)
C104 C99 C100 115.9(7)
C99 C100 H100 120.0
C101 C100 C99 120.0(7)
C101 C100 H100 120.0
C100 C101 C105 117.2(7)
C102 C101 C100 122.4(8)
C102 C101 C105 120.3(8)
C101 C102 H102 120.9
C103 C102 C101 118.2(8)
C103 C102 H102 120.9
C102 C103 C104 120.1(8)
C102 C103 C106 120.5(8)
C104 C103 C106 119.4(8)
C99 C104 C103 123.5(8)
C99 C104 H104 118.3
C103 C104 H104 118.3
F25 C105 F26 104.4(10)
F25 C105 F27 105.5(9)
F25 C105 C101 114.3(8)
F26 C105 C101 112.3(8)
F27 C105 F26 106.8(10)
F27 C105 C101 112.8(8)
F25' C105 F26' 97.3(11)
F25' C105 F27' 107.5(12)
F25' C105 C101 113.2(10)
F26' C105 C101 113.5(9)
F27' C105 F26' 103.2(12)
F27' C105 C101 119.4(9)
F28 C106 F29 110.7(10)
F28 C106 F30 111.0(11)
F28 C106 C103 110.6(9)
F29 C106 F30 102.1(10)
F29 C106 C103 110.2(9)
F30 C106 C103 112.0(9)
F28' C106 C103 117.3(11)
F29' C106 F28' 109.1(16)
F29' C106 F30' 100.9(15)
F29' C106 C103 113.0(13)
F30' C106 F28' 104.3(14)
F30' C106 C103 110.6(11)
C108 C107 B2 122.9(7)
C108 C107 C112 115.8(7)
C112 C107 B2 120.8(7)
C107 C108 H108 119.0
C107 C108 C109 122.0(8)
C109 C108 H108 119.0
C108 C109 C113 119.0(8)
C110 C109 C108 119.5(8)
C110 C109 C113 121.5(8)
C109 C110 H110 120.0
C109 C110 C111 120.0(8)
C111 C110 H110 120.0
C110 C111 C112 120.4(8)
C110 C111 C114 119.3(9)
C112 C111 C114 120.3(9)
C107 C112 H112 118.9
C111 C112 C107 122.1(8)
C111 C112 H112 118.9
F31 C113 F32 109.1(10)
F31 C113 F33 104.5(9)
F31 C113 C109 113.3(9)
F32 C113 F33 107.2(10)
F32 C113 C109 110.8(9)
F33 C113 C109 111.6(9)
F31' C113 C109 106.0(13)
F32' C113 F31' 95(2)
F32' C113 C109 113.8(17)
F33' C113 F31' 98(2)
F33' C113 F32' 120(2)
F33' C113 C109 118.0(15)
F34 C114 F36 101.2(10)
F34 C114 C111 111.8(9)
F35 C114 F34 105.4(11)
F35 C114 F36 109.1(10)
F35 C114 C111 116.4(10)
F36 C114 C111 111.7(9)
F34' C114 C111 109.2(13)
F35' C114 F34' 110.7(17)
F35' C114 C111 112.3(14)
F36' C114 F34' 99.5(19)
F36' C114 F35' 111.1(19)
F36' C114 C111 113.3(14)
C116 C115 B2 120.3(7)
C120 C115 B2 122.9(7)
C120 C115 C116 116.0(7)
C115 C116 H116 118.7
C117 C116 C115 122.7(8)
C117 C116 H116 118.7
C116 C117 C121 119.9(9)
C118 C117 C116 120.6(8)
C118 C117 C121 119.4(8)
C117 C118 H118 121.2
C117 C118 C119 117.5(8)
C119 C118 H118 121.2
C118 C119 C120 121.6(9)
C118 C119 C122 116.9(9)
C120 C119 C122 121.3(9)
C115 C120 C119 121.5(8)
C115 C120 H120 119.2
C119 C120 H120 119.2
F37 C121 F39 102.9(10)
F37 C121 C117 113.6(10)
F38 C121 F37 107.4(10)
F38 C121 F39 109.2(11)
F38 C121 C117 114.6(9)
F39 C121 C117 108.6(9)
F37' C121 C117 114.4(14)
F38' C121 F37' 102.5(17)
F38' C121 C117 117.2(12)
F39' C121 F37' 95.4(18)
F39' C121 F38' 106.8(17)
F39' C121 C117 117.5(14)
F40 C122 C119 114.7(9)
F41 C122 F40 97.0(10)
F41 C122 F42 111.7(11)
F41 C122 C119 115.4(10)
F42 C122 F40 104.9(9)
F42 C122 C119 111.9(9)
F41' C122 F40' 85.4(13)
F41' C122 C119 113.2(11)
F42' C122 F40' 119.5(15)
F42' C122 F41' 114.3(16)
F42' C122 C119 111.5(13)
C119 C122 F40' 110.6(10)
C124 C123 B2 123.1(7)
C128 C123 B2 122.0(7)
C128 C123 C124 113.9(7)
C123 C124 H124 118.5
C125 C124 C123 123.0(8)
C125 C124 H124 118.5
C124 C125 C129 120.0(8)
C126 C125 C124 120.2(8)
C126 C125 C129 119.7(8)
C125 C126 H126 120.4
C125 C126 C127 119.2(9)
C127 C126 H126 120.4
C126 C127 C130 118.5(9)
C128 C127 C126 119.4(9)
C128 C127 C130 122.1(9)
C123 C128 H128 117.8
C127 C128 C123 124.3(8)
C127 C128 H128 117.8
F43 C129 F44 108.3(12)
F43 C129 F45 103.8(12)
F43 C129 C125 115.0(10)
F44 C129 F45 108.6(12)
F44 C129 C125 109.1(11)
F45 C129 C125 111.8(10)
F43' C129 F44' 106.0(10)
F43' C129 F45' 111.3(10)
F43' C129 C125 115.1(9)
F44' C129 F45' 105.5(11)
F44' C129 C125 112.4(9)
F45' C129 C125 106.2(9)
F47 C130 F46 117.8(14)
F47 C130 C127 114.1(13)
F48 C130 F46 95.4(12)
F48 C130 F47 104.9(14)
F48 C130 C127 116.0(11)
F46' C130 F47' 112.6(13)
F46' C130 C127 114.9(11)
F47' C130 C127 106.2(11)
F48' C130 F46' 105.7(14)
F48' C130 F47' 102.7(13)
F48' C130 C127 114.3(13)
C127 C130 F46 107.4(10)

loop_
_geom_bond_atom_site_label_1
_geom_bond_atom_site_label_2
_geom_bond_distance
Ni1 O1 1.956(7)
Ni1 P1 2.170(3)
Ni1 C31 2.025(12)
Ni1 C32 1.888(13)
Ni1 C33 1.904(12)
Ni2 O4 1.947(6)
Ni2 P2 2.174(3)
Ni2 C64 1.941(16)
Ni2 C65 1.941(17)
Ni2 C66 2.046(18)
Ni2 C64' 1.93(3)
Ni2 C65' 1.82(2)
Ni2 C66' 2.02(3)
F1 C73 1.383(12)
F2 C73 1.357(11)
F3 C73 1.289(11)
F4 C74 1.298(14)
F5 C74 1.345(15)
F6 C74 1.364(14)
F7 C81 1.292(16)
F8 C81 1.304(16)
F9 C81 1.414(15)
F10 C82 1.273(14)
F11 C82 1.315(15)
F12 C82 1.330(15)
F13 C89 1.319(14)
F14 C89 1.351(15)
F15 C89 1.268(13)
F16 C90 1.325(14)
F17 C90 1.331(14)
F18 C90 1.322(15)
F19 C97 1.336(15)
F20 C97 1.281(14)
F21 C97 1.370(15)
F22 C98 1.336(14)
F23 C98 1.362(16)
F24 C98 1.301(16)
F25 C105 1.294(12)
F26 C105 1.369(12)
F27 C105 1.317(12)
F28 C106 1.268(14)
F29 C106 1.297(14)
F30 C106 1.367(13)
F31 C113 1.297(13)
F32 C113 1.347(14)
F33 C113 1.355(13)
F34 C114 1.328(14)
F35 C114 1.275(13)
F36 C114 1.335(13)
F37 C121 1.345(13)
F38 C121 1.290(14)
F39 C121 1.349(14)
F40 C122 1.334(13)
F41 C122 1.202(13)
F42 C122 1.333(13)
F43 C129 1.250(16)
F44 C129 1.309(17)
F45 C129 1.390(18)
F46 C130 1.52(2)
F47 C130 1.32(2)
F48 C130 1.315(17)
F4' C74 1.308(17)
F5' C74 1.295(17)
F6' C74 1.359(18)
F7' C81 1.41(2)
F8' C81 1.29(2)
F9' C81 1.34(2)
F10' C82 1.318(19)
F11' C82 1.294(19)
F12' C82 1.287(19)
F13' C89 1.367(19)
F14' C89 1.237(18)
F15' C89 1.374(19)
F16' C90 1.35(2)
F17' C90 1.26(2)
F18' C90 1.315(19)
F19' C97 1.332(18)
F20' C97 1.253(18)
F21' C97 1.42(2)
F22' C98 1.329(19)
F23' C98 1.36(2)
F24' C98 1.295(18)
F25' C105 1.324(17)
F26' C105 1.338(17)
F27' C105 1.336(17)
F28' C106 1.39(2)
F29' C106 1.22(2)
F30' C106 1.37(2)
F31' C113 1.40(3)
F32' C113 1.26(3)
F33' C113 1.18(3)
F34' C114 1.37(3)
F35' C114 1.34(3)
F36' C114 1.33(3)
F37' C121 1.35(3)
F38' C121 1.32(2)
F39' C121 1.28(2)
F40' C122 1.61(2)
F41' C122 1.37(2)
F42' C122 1.33(2)
F43' C129 1.322(15)
F44' C129 1.320(14)
F45' C129 1.340(14)
F46' C130 1.299(17)
F47' C130 1.429(18)
F48' C130 1.224(19)
O1 C2 1.237(11)
O2 C18 1.382(13)
O2 C23 1.413(14)
O3 C22 1.341(13)
O3 C24 1.409(13)
O4 C35 1.241(11)
O5 C45 1.356(12)
O5 C50 1.468(12)
O6 C49 1.329(11)
O6 C51 1.439(11)
P1 C3 1.840(9)
P1 C11 1.805(9)
P1 C25 1.818(5)
P2 C36 1.861(9)
P2 C52 1.811(8)
P2 C58 1.787(9)
B1 C67 1.641(12)
B1 C75 1.614(12)
B1 C83 1.608(12)
B1 C91 1.647(12)
B2 C99 1.624(11)
B2 C107 1.643(11)
B2 C115 1.651(12)
B2 C123 1.626(12)
C1 C2 1.495(13)
C1 C6 1.633(15)
C1 C7 1.573(14)
C1 C10 1.456(14)
C2 C3 1.496(12)
C3 H3 0.9800
C3 C4 1.514(12)
C4 H4 0.9800
C4 C5 1.509(13)
C4 C7 1.545(13)
C5 H5A 0.9700
C5 H5B 0.9700
C5 C6 1.510(15)
C6 H6A 0.9700
C6 H6B 0.9700
C7 C8 1.509(14)
C7 C9 1.586(14)
C8 H8A 0.9600
C8 H8B 0.9600
C8 H8C 0.9600
C9 H9A 0.9600
C9 H9B 0.9600
C9 H9C 0.9600
C10 H10A 0.9600
C10 H10B 0.9600
C10 H10C 0.9600
C11 C12 1.375(12)
C11 C16 1.405(12)
C12 C13 1.470(13)
C12 C17 1.464(12)
C13 H13 0.9300
C13 C14 1.350(14)
C14 H14 0.9300
C14 C15 1.355(14)
C15 H15 0.9300
C15 C16 1.384(12)
C16 H16 0.9300
C17 C18 1.416(14)
C17 C22 1.405(14)
C18 C19 1.376(14)
C19 H19 0.9300
C19 C20 1.312(17)
C20 H20 0.9300
C20 C21 1.411(17)
C21 H21 0.9300
C21 C22 1.431(14)
C23 H23A 0.9600
C23 H23B 0.9600
C23 H23C 0.9600
C24 H24A 0.9600
C24 H24B 0.9600
C24 H24C 0.9600
C25 C26 1.3900
C25 C30 1.3900
C26 H26 0.9300
C26 C27 1.3900
C27 H27 0.9300
C27 C28 1.3900
C28 H28 0.9300
C28 C29 1.3900
C29 H29 0.9300
C29 C30 1.3900
C30 H30 0.9300
C31 H31A 0.9700
C31 H31B 0.9700
C31 C32 1.237(19)
C32 H32 0.9800
C32 C33 1.276(18)
C33 H33A 0.9700
C33 H33B 0.9700
C34 C35 1.476(13)
C34 C39 1.607(16)
C34 C40 1.525(13)
C34 C43 1.469(15)
C35 C36 1.504(12)
C36 H36 0.9800
C36 C37 1.558(13)
C37 H37 0.9800
C37 C38 1.521(14)
C37 C40 1.555(14)
C38 H38A 0.9700
C38 H38B 0.9700
C38 C39 1.537(15)
C39 H39A 0.9700
C39 H39B 0.9700
C40 C41 1.507(14)
C40 C42 1.541(14)
C41 H41A 0.9600
C41 H41B 0.9600
C41 H41C 0.9600
C42 H42A 0.9600
C42 H42B 0.9600
C42 H42C 0.9600
C43 H43A 0.9600
C43 H43B 0.9600
C43 H43C 0.9600
C44 C45 1.369(13)
C44 C49 1.411(13)
C44 C53 1.492(12)
C45 C46 1.450(14)
C46 H46 0.9300
C46 C47 1.361(15)
C47 H47 0.9300
C47 C48 1.367(15)
C48 H48 0.9300
C48 C49 1.406(13)
C50 H50A 0.9600
C50 H50B 0.9600
C50 H50C 0.9600
C51 H51A 0.9600
C51 H51B 0.9600
C51 H51C 0.9600
C52 C53 1.392(11)
C52 C57 1.375(11)
C53 C54 1.383(12)
C54 H54 0.9300
C54 C55 1.336(13)
C55 H55 0.9300
C55 C56 1.431(14)
C56 H56 0.9300
C56 C57 1.323(12)
C57 H57 0.9300
C58 C59 1.379(12)
C58 C63 1.391(13)
C59 H59 0.9300
C59 C60 1.365(13)
C60 H60 0.9300
C60 C61 1.360(15)
C61 H61 0.9300
C61 C62 1.345(15)
C62 H62 0.9300
C62 C63 1.388(14)
C63 H63 0.9300
C64 H64A 0.9700
C64 H64B 0.9700
C64 C65 1.43(2)
C65 H65 0.9800
C65 C66 1.32(3)
C66 H66A 0.9700
C66 H66B 0.9700
C64' H64C 0.9700
C64' H64D 0.9700
C64' C65' 1.48(3)
C65' H65' 0.9800
C65' C66' 1.42(4)
C66' H66C 0.9700
C66' H66D 0.9700
C67 C68 1.408(11)
C67 C72 1.410(11)
C68 H68 0.9300
C68 C69 1.383(11)
C69 C70 1.404(11)
C69 C73 1.440(13)
C70 H70 0.9300
C70 C71 1.370(12)
C71 C72 1.370(11)
C71 C74 1.508(12)
C72 H72 0.9300
C75 C76 1.373(11)
C75 C80 1.390(11)
C76 H76 0.9300
C76 C77 1.392(12)
C77 C78 1.381(12)
C77 C81 1.481(14)
C78 H78 0.9300
C78 C79 1.386(13)
C79 C80 1.403(12)
C79 C82 1.476(13)
C80 H80 0.9300
C83 C84 1.408(10)
C83 C88 1.419(10)
C84 H84 0.9300
C84 C85 1.405(11)
C85 C86 1.407(11)
C85 C89 1.467(12)
C86 H86 0.9300
C86 C87 1.335(11)
C87 C88 1.422(11)
C87 C90 1.508(13)
C88 H88 0.9300
C91 C92 1.398(11)
C91 C96 1.415(11)
C92 H92 0.9300
C92 C93 1.350(11)
C93 C94 1.408(12)
C93 C97 1.486(13)
C94 H94 0.9300
C94 C95 1.368(12)
C95 C96 1.373(11)
C95 C98 1.478(13)
C96 H96 0.9300
C99 C100 1.404(10)
C99 C104 1.376(10)
C100 H100 0.9300
C100 C101 1.397(10)
C101 C102 1.364(11)
C101 C105 1.504(11)
C102 H102 0.9300
C102 C103 1.362(11)
C103 C104 1.390(11)
C103 C106 1.516(12)
C104 H104 0.9300
C107 C108 1.404(10)
C107 C112 1.407(11)
C108 H108 0.9300
C108 C109 1.418(11)
C109 C110 1.373(12)
C109 C113 1.496(13)
C110 H110 0.9300
C110 C111 1.379(12)
C111 C112 1.390(12)
C111 C114 1.501(13)
C112 H112 0.9300
C115 C116 1.391(11)
C115 C120 1.377(11)
C116 H116 0.9300
C116 C117 1.380(11)
C117 C118 1.370(12)
C117 C121 1.472(13)
C118 H118 0.9300
C118 C119 1.382(12)
C119 C120 1.386(12)
C119 C122 1.491(13)
C120 H120 0.9300
C123 C124 1.421(11)
C123 C128 1.388(11)
C124 H124 0.9300
C124 C125 1.382(11)
C125 C126 1.371(13)
C125 C129 1.504(12)
C126 H126 0.9300
C126 C127 1.392(13)
C127 C128 1.377(12)
C127 C130 1.480(14)
C128 H128 0.9300

loop_
_twin_individual_id
_twin_individual_mass_fraction_refined
1 0.94(2)
2 0.06(2)
